data_4515893
loop_
_publ_author_name
'Berti, Beatrice'
'Ciabatti, Iacopo'
'Femoni, Cristina'
'Iapalucci, Maria Carmela'
'Zacchini, Stefano'

_publ_section_title
;
 Cluster Core Isomerism Induced by Crystal Packing Effects in the
 [HCo<sub>15</sub>Pd<sub>9</sub>C<sub>3</sub>(CO)<sub>38</sub>]<sup>2-</sup>
 Molecular Nanocluster.
;
_journal_issue 10
_journal_name_full 'ACS omega'
_journal_page_first 13239
_journal_page_last 13250
_journal_paper_doi 10.1021/acsomega.8b02109
_journal_volume 3
_journal_year 2018
_chemical_formula_sum 'C72 H50 Cl2 Co15 N3 O38 Pd9'
_chemical_formula_weight 3477.60
_space_group_crystal_system orthorhombic
_space_group_IT_number 29
_space_group_name_Hall 'P 2c -2ac'
_space_group_name_H-M_alt 'P c a 21'
_atom_sites_solution_hydrogens geom
_audit_creation_method SHELXL-2014/7
_cell_angle_alpha 90
_cell_angle_beta 90
_cell_angle_gamma 90
_cell_formula_units_Z 4
_cell_length_a 39.915(3)
_cell_length_b 12.8254(8)
_cell_length_c 17.5401(11)
_cell_measurement_reflns_used 9365
_cell_measurement_temperature 100(2)
_cell_measurement_theta_max 26.4075
_cell_measurement_theta_min 2.2055
_cell_volume 8979.2(10)
_computing_cell_refinement 'APEX2 (Bruker AXS, 2006)'
_computing_data_collection 'APEX2 (Bruker AXS, 2006)'
_computing_data_reduction 'SAINT (Bruker AXS, 2004)'
_computing_molecular_graphics 'SCHAKAL99 (Keller, 1999)'
_computing_publication_material 'XCIF (Bruker AXS, 2001)'
_computing_structure_refinement 'SHELXL-2014/7 (Sheldrick, 2014)'
_computing_structure_solution 'SHELXL-2014/7 (Sheldrick, 2014)'
_diffrn_ambient_temperature 100(2)
_diffrn_measured_fraction_theta_full 0.999
_diffrn_measured_fraction_theta_max 0.999
_diffrn_measurement_device_type 'PHOTON100 area detector'
_diffrn_measurement_method 'phi and omega scans'
_diffrn_radiation_type MoK\a
_diffrn_radiation_wavelength 0.71073
_diffrn_reflns_av_R_equivalents 0.0482
_diffrn_reflns_av_unetI/netI 0.0306
_diffrn_reflns_Laue_measured_fraction_full 0.999
_diffrn_reflns_Laue_measured_fraction_max 0.999
_diffrn_reflns_limit_h_max 49
_diffrn_reflns_limit_h_min -49
_diffrn_reflns_limit_k_max 15
_diffrn_reflns_limit_k_min -15
_diffrn_reflns_limit_l_max 21
_diffrn_reflns_limit_l_min -21
_diffrn_reflns_number 114126
_diffrn_reflns_point_group_measured_fraction_full 0.999
_diffrn_reflns_point_group_measured_fraction_max 0.999
_diffrn_reflns_theta_full 25.242
_diffrn_reflns_theta_max 26.000
_diffrn_reflns_theta_min 1.668
_diffrn_source 'fine-focus sealed tube'
_exptl_absorpt_coefficient_mu 4.584
_exptl_absorpt_correction_T_max 0.2065
_exptl_absorpt_correction_T_min 0.1132
_exptl_absorpt_correction_type empirical
_exptl_absorpt_process_details
;
 Data were corrected for Lorentz polarization and absorption
 effects (empirical absorption corrections SADABS).
 R(int) = 0.1642 (selected reflections only, before parameter refinement)
 R(int) = 0.0668 (selected reflections only, after parameter refinement)
;
_exptl_crystal_colour black
_exptl_crystal_density_diffrn 2.572
_exptl_crystal_description plate
_exptl_crystal_F_000 6640
_exptl_crystal_size_max 0.190
_exptl_crystal_size_mid 0.130
_exptl_crystal_size_min 0.120
_refine_diff_density_max 3.244
_refine_diff_density_min -1.523
_refine_diff_density_rms 0.165
_refine_ls_abs_structure_details
;
 Refined as an inversion twin.
;
_refine_ls_abs_structure_Flack 0.046(19)
_refine_ls_extinction_method none
_refine_ls_goodness_of_fit_ref 1.104
_refine_ls_hydrogen_treatment constr
_refine_ls_matrix_type full
_refine_ls_number_parameters 1281
_refine_ls_number_reflns 17632
_refine_ls_number_restraints 703
_refine_ls_restrained_S_all 1.116
_refine_ls_R_factor_all 0.0354
_refine_ls_R_factor_gt 0.0342
_refine_ls_shift/su_max 0.003
_refine_ls_shift/su_mean 0.000
_refine_ls_structure_factor_coef Fsqd
_refine_ls_weighting_details 'w=1/[\s^2^(Fo^2^)+(0.0259P)^2^+83.2229P] where P=(Fo^2^+2Fc^2^)/3'
_refine_ls_weighting_scheme calc
_refine_ls_wR_factor_gt 0.0805
_refine_ls_wR_factor_ref 0.0810
_reflns_Friedel_coverage 0.933
_reflns_Friedel_fraction_full 1.000
_reflns_Friedel_fraction_max 1.000
_reflns_number_gt 17212
_reflns_number_total 17632
_reflns_threshold_expression 'I > 2\s(I)'
_cod_data_source_file ao8b02109_si_001.cif
_cod_data_source_block 10
_cod_original_cell_volume 8979.1(10)
_cod_database_code 4515893
_shelx_shelxl_version_number 2014/7
_shelx_space_group_comment
;
The symmetry employed for this shelxl refinement is uniquely defined
by the following loop, which should always be used as a source of
symmetry information in preference to the above space-group names.
They are only intended as comments.
;
_shelx_estimated_absorpt_t_min 0.476
_shelx_estimated_absorpt_t_max 0.609

loop_
_space_group_symop_operation_xyz
'x, y, z'
'-x, -y, z+1/2'
'x+1/2, -y, z'
'-x+1/2, y, z+1/2'

loop_
_atom_site_label
_atom_site_type_symbol
_atom_site_fract_x
_atom_site_fract_y
_atom_site_fract_z
_atom_site_U_iso_or_equiv
_atom_site_adp_type
_atom_site_occupancy
_atom_site_site_symmetry_order
_atom_site_calc_flag
_atom_site_refinement_flags_posn
_atom_site_refinement_flags_adp
_atom_site_refinement_flags_occupancy
_atom_site_disorder_assembly
_atom_site_disorder_group
Pd1 Pd 0.39534(2) 0.50631(6) 0.55303(5) 0.01198(16) Uani 1 1 d . . . . .
Pd2 Pd 0.36217(2) 0.67561(6) 0.50751(5) 0.01235(16) Uani 1 1 d . . . . .
Pd3 Pd 0.41676(2) 0.61621(6) 0.43071(5) 0.01308(17) Uani 1 1 d . . . . .
Pd4 Pd 0.36270(2) 0.36849(6) 0.45630(4) 0.00923(15) Uani 1 1 d . . . . .
Pd5 Pd 0.32328(2) 0.53249(6) 0.42536(4) 0.00892(15) Uani 1 1 d . . . . .
Pd6 Pd 0.37533(2) 0.49428(6) 0.33507(5) 0.00954(15) Uani 1 1 d . . . . .
Pd07 Pd 0.34680(2) 0.69762(6) 0.33865(5) 0.01254(16) Uani 1 1 d . . . . .
Pd7 Pd 0.42842(2) 0.39862(7) 0.40977(5) 0.01407(17) Uani 1 1 d . . . . .
Pd9 Pd 0.32142(2) 0.45286(7) 0.57264(5) 0.01917(19) Uani 1 1 d . . . . .
Co1 Co 0.25570(3) 0.72566(11) 0.50742(8) 0.0115(3) Uani 1 1 d . . . . .
Co2 Co 0.26529(3) 0.53330(11) 0.49602(8) 0.0107(3) Uani 1 1 d . . . . .
Co3 Co 0.27643(4) 0.66127(11) 0.37419(8) 0.0105(3) Uani 1 1 d . . . . .
Co4 Co 0.31256(3) 0.78353(11) 0.45522(8) 0.0106(3) Uani 1 1 d . . . . .
Co5 Co 0.30472(3) 0.65459(11) 0.57946(8) 0.0114(3) Uani 1 1 d . . . . .
Co6 Co 0.40135(4) 0.17163(11) 0.60401(8) 0.0127(3) Uani 1 1 d . . . . .
Co7 Co 0.42935(3) 0.32895(11) 0.55097(8) 0.0103(3) Uani 1 1 d . . . . .
Co8 Co 0.37145(3) 0.34853(11) 0.63195(8) 0.0096(3) Uani 1 1 d . . . . .
Co9 Co 0.34416(3) 0.20382(11) 0.53504(8) 0.0118(3) Uani 1 1 d . . . . .
Co10 Co 0.39889(3) 0.19032(11) 0.46140(9) 0.0119(3) Uani 1 1 d . . . . .
Co11 Co 0.43382(4) 0.62774(12) 0.18527(8) 0.0131(3) Uani 1 1 d . . . . .
Co12 Co 0.37224(3) 0.60193(11) 0.20438(8) 0.0113(3) Uani 1 1 d . . . . .
Co13 Co 0.41048(3) 0.71293(11) 0.30025(8) 0.0101(3) Uani 1 1 d . . . . .
Co14 Co 0.45205(3) 0.54091(12) 0.31411(8) 0.0119(3) Uani 1 1 d . . . . .
Co15 Co 0.41636(4) 0.44056(11) 0.22147(9) 0.0138(3) Uani 1 1 d . . . . .
C1 C 0.2950(2) 0.6466(8) 0.4740(6) 0.010(2) Uani 1 1 d . . . . .
C2 C 0.3844(2) 0.2835(8) 0.5393(6) 0.0083(19) Uani 1 1 d . U . . .
C3 C 0.4084(3) 0.5712(8) 0.2702(6) 0.011(2) Uani 1 1 d . U . . .
C4 C 0.2228(3) 0.8171(9) 0.5072(7) 0.016(2) Uani 1 1 d . . . . .
C5 C 0.2691(3) 0.7446(8) 0.6131(6) 0.013(2) Uani 1 1 d . . . . .
C6 C 0.2254(3) 0.6092(9) 0.5212(6) 0.015(2) Uani 1 1 d . . . . .
C7 C 0.2343(3) 0.7078(8) 0.3604(6) 0.013(2) Uani 1 1 d . . . . .
C8 C 0.2896(3) 0.8978(9) 0.4808(7) 0.018(2) Uani 1 1 d . . . . .
C9 C 0.3011(3) 0.7914(8) 0.3479(6) 0.011(2) Uani 1 1 d . . . . .
C10 C 0.2805(3) 0.5912(9) 0.2872(6) 0.015(2) Uani 1 1 d . U . . .
C11 C 0.2519(3) 0.4592(9) 0.4161(7) 0.019(2) Uani 1 1 d . . . . .
C12 C 0.2566(3) 0.4378(9) 0.5678(7) 0.021(2) Uani 1 1 d . . . . .
C13 C 0.3019(3) 0.5741(9) 0.6639(6) 0.017(2) Uani 1 1 d . . . . .
C14 C 0.3395(3) 0.7311(9) 0.6185(7) 0.020(2) Uani 1 1 d . . . . .
C15 C 0.3535(3) 0.8427(8) 0.4618(6) 0.015(2) Uani 1 1 d . . . . .
C16 C 0.4030(3) 0.0638(10) 0.6694(7) 0.023(3) Uani 1 1 d . . . . .
C17 C 0.3356(3) 0.0952(10) 0.5962(7) 0.024(3) Uani 1 1 d . . . . .
C18 C 0.3870(3) 0.2828(9) 0.7150(6) 0.016(2) Uani 1 1 d . U . . .
C19 C 0.4183(3) 0.0821(8) 0.5219(6) 0.013(2) Uani 1 1 d . . . . .
C20 C 0.4462(3) 0.2246(8) 0.6188(6) 0.012(2) Uani 1 1 d . . . . .
C21 C 0.4180(3) 0.1446(9) 0.3768(6) 0.018(2) Uani 1 1 d . . . . .
C22 C 0.4578(3) 0.2953(9) 0.4727(6) 0.014(2) Uani 1 1 d . . . . .
C23 C 0.3561(3) 0.1303(8) 0.4408(6) 0.015(2) Uani 1 1 d . U . . .
C24 C 0.3028(3) 0.2273(9) 0.5003(7) 0.019(2) Uani 1 1 d . . . . .
C25 C 0.3264(3) 0.3396(8) 0.6580(6) 0.014(2) Uani 1 1 d . U . . .
C26 C 0.3803(3) 0.4825(8) 0.6656(6) 0.015(2) Uani 1 1 d . . . . .
C27 C 0.4525(3) 0.4334(9) 0.5971(6) 0.014(2) Uani 1 1 d . . . . .
C28 C 0.4630(3) 0.6410(8) 0.1106(6) 0.014(2) Uani 1 1 d . U . . .
C29 C 0.4348(3) 0.4302(10) 0.1291(7) 0.024(3) Uani 1 1 d . . . . .
C30 C 0.4903(3) 0.5960(9) 0.2833(6) 0.017(2) Uani 1 1 d . . . . .
C31 C 0.4397(3) 0.7681(9) 0.2245(7) 0.022(3) Uani 1 1 d . . . . .
C32 C 0.3970(3) 0.6481(9) 0.1163(6) 0.017(2) Uani 1 1 d . . . . .
C33 C 0.3822(3) 0.8227(9) 0.2958(6) 0.017(2) Uani 1 1 d . . . . .
C34 C 0.3396(3) 0.6958(8) 0.1866(6) 0.011(2) Uani 1 1 d . U . . .
C35 C 0.3506(3) 0.4904(10) 0.1666(7) 0.022(3) Uani 1 1 d . . . . .
C36 C 0.3953(3) 0.3186(9) 0.2321(6) 0.016(2) Uani 1 1 d . . . . .
C37 C 0.4672(3) 0.5249(10) 0.4136(7) 0.022(3) Uani 1 1 d . . . . .
C38 C 0.4353(3) 0.7615(9) 0.3800(6) 0.017(2) Uani 1 1 d . . . . .
C39 C 0.4586(3) 0.4048(9) 0.2734(7) 0.019(2) Uani 1 1 d . . . . .
C40 C 0.4118(3) 0.6639(8) 0.5466(6) 0.014(2) Uani 1 1 d . . . . .
C41 C 0.3343(3) 0.3975(8) 0.3603(6) 0.010(2) Uani 1 1 d . U . . .
O4 O 0.2014(2) 0.8743(7) 0.5093(6) 0.030(2) Uani 1 1 d . . . . .
O5 O 0.2605(2) 0.7840(7) 0.6680(5) 0.027(2) Uani 1 1 d . . . . .
O6 O 0.1974(2) 0.5941(6) 0.5363(5) 0.0228(18) Uani 1 1 d . . . . .
O7 O 0.2080(2) 0.7289(7) 0.3434(5) 0.0230(18) Uani 1 1 d . . . . .
O8 O 0.2788(2) 0.9784(6) 0.4918(5) 0.0246(19) Uani 1 1 d . . . . .
O9 O 0.2972(2) 0.8559(6) 0.3019(5) 0.0194(17) Uani 1 1 d . . . . .
O10 O 0.2804(2) 0.5453(7) 0.2310(5) 0.026(2) Uani 1 1 d . . . . .
O11 O 0.2428(3) 0.4052(7) 0.3692(5) 0.032(2) Uani 1 1 d . . . . .
O12 O 0.2453(2) 0.3804(7) 0.6095(5) 0.028(2) Uani 1 1 d . . . . .
O13 O 0.2974(2) 0.5461(6) 0.7244(5) 0.0200(17) Uani 1 1 d . . . . .
O14 O 0.3543(2) 0.7799(7) 0.6606(5) 0.026(2) Uani 1 1 d . . . . .
O15 O 0.3759(2) 0.8990(6) 0.4658(5) 0.0209(17) Uani 1 1 d . U . . .
O16 O 0.4055(3) -0.0047(7) 0.7076(5) 0.032(2) Uani 1 1 d . . . . .
O17 O 0.3267(3) 0.0254(8) 0.6298(6) 0.041(3) Uani 1 1 d . . . . .
O18 O 0.3945(2) 0.2645(7) 0.7766(5) 0.028(2) Uani 1 1 d . . . . .
O19 O 0.4342(2) 0.0081(6) 0.5155(5) 0.026(2) Uani 1 1 d . . . . .
O20 O 0.4709(2) 0.2008(7) 0.6503(5) 0.0231(18) Uani 1 1 d . . . . .
O21 O 0.4317(2) 0.1130(7) 0.3241(5) 0.030(2) Uani 1 1 d . U . . .
O22 O 0.4803(2) 0.2528(7) 0.4447(5) 0.0249(19) Uani 1 1 d D . . . .
O23 O 0.3421(2) 0.0799(6) 0.3958(5) 0.0229(19) Uani 1 1 d . . . . .
O24 O 0.2762(2) 0.2345(7) 0.4765(6) 0.029(2) Uani 1 1 d . . . . .
O25 O 0.3052(2) 0.3141(7) 0.6973(5) 0.0242(19) Uani 1 1 d . . . . .
O26 O 0.3818(2) 0.5448(6) 0.7136(5) 0.0203(18) Uani 1 1 d . . . . .
O27 O 0.4684(2) 0.4926(7) 0.6279(5) 0.0205(18) Uani 1 1 d . . . . .
O28 O 0.4779(2) 0.6516(8) 0.0590(5) 0.030(2) Uani 1 1 d . . . . .
O29 O 0.4475(3) 0.4099(8) 0.0730(6) 0.044(3) Uani 1 1 d . . . . .
O30 O 0.5167(2) 0.6268(7) 0.2706(5) 0.028(2) Uani 1 1 d . . . . .
O31 O 0.4541(2) 0.8446(7) 0.2117(6) 0.032(2) Uani 1 1 d . . . . .
O32 O 0.3919(2) 0.6747(7) 0.0536(5) 0.0262(19) Uani 1 1 d . U . . .
O33 O 0.3728(2) 0.9073(7) 0.2848(5) 0.0232(18) Uani 1 1 d . . . . .
O34 O 0.3205(2) 0.7539(7) 0.1637(5) 0.0230(19) Uani 1 1 d . . . . .
O35 O 0.3358(2) 0.4237(7) 0.1406(5) 0.0237(19) Uani 1 1 d . . . . .
O36 O 0.3820(2) 0.2416(7) 0.2365(5) 0.0251(19) Uani 1 1 d . . . . .
O37 O 0.4877(2) 0.5315(7) 0.4595(5) 0.026(2) Uani 1 1 d . . . . .
O38 O 0.4534(2) 0.8164(6) 0.4115(5) 0.0227(18) Uani 1 1 d . . . . .
O39 O 0.4778(2) 0.3371(7) 0.2683(5) 0.026(2) Uani 1 1 d . . . . .
O40 O 0.4289(2) 0.7143(6) 0.5848(4) 0.0180(17) Uani 1 1 d . . . . .
O41 O 0.31715(19) 0.3448(6) 0.3219(4) 0.0152(16) Uani 1 1 d . U . . .
N1 N 0.2180(2) 0.1002(7) 0.7209(5) 0.0254(11) Uani 1 1 d D U . . .
C101 C 0.2304(3) 0.0145(8) 0.6727(7) 0.0257(17) Uani 1 1 d D U . . .
H10A H 0.2228 -0.0523 0.6935 0.038 Uiso 1 1 calc R U . . .
H10B H 0.2218 0.0228 0.6207 0.038 Uiso 1 1 calc R U . . .
H10C H 0.2550 0.0158 0.6716 0.038 Uiso 1 1 calc R U . . .
C102 C 0.2294(3) 0.2018(8) 0.6899(7) 0.0251(16) Uani 1 1 d D U . . .
H10D H 0.2210 0.2584 0.7222 0.038 Uiso 1 1 calc R U . . .
H10E H 0.2539 0.2036 0.6889 0.038 Uiso 1 1 calc R U . . .
H10F H 0.2207 0.2106 0.6380 0.038 Uiso 1 1 calc R U . . .
C103 C 0.1808(2) 0.0994(9) 0.7225(7) 0.0258(17) Uani 1 1 d D U . . .
H10G H 0.1727 0.1567 0.7547 0.039 Uiso 1 1 calc R U . . .
H10H H 0.1721 0.1083 0.6706 0.039 Uiso 1 1 calc DR U . . .
H10I H 0.1729 0.0329 0.7433 0.039 Uiso 1 1 calc R U . . .
C104 C 0.2303(2) 0.0871(10) 0.8024(6) 0.0260(11) Uani 1 1 d D U . . .
H10J H 0.2225 0.1479 0.8324 0.031 Uiso 1 1 calc R U . . .
H10K H 0.2194 0.0244 0.8242 0.031 Uiso 1 1 calc R U . . .
C105 C 0.26738(13) 0.0768(6) 0.8135(5) 0.0268(10) Uani 1 1 d DG U . . .
C106 C 0.28717(17) 0.1636(5) 0.8284(5) 0.0271(11) Uani 1 1 d DG U . . .
H106 H 0.2771 0.2303 0.8337 0.033 Uiso 1 1 calc R U . . .
C107 C 0.32168(17) 0.1528(5) 0.8354(5) 0.0279(11) Uani 1 1 d DG U . . .
H107 H 0.3352 0.2121 0.8456 0.033 Uiso 1 1 calc R U . . .
C108 C 0.33641(13) 0.0552(6) 0.8276(5) 0.0283(12) Uani 1 1 d DG U . . .
H108 H 0.3600 0.0478 0.8324 0.034 Uiso 1 1 calc R U . . .
C109 C 0.31662(18) -0.0317(5) 0.8127(5) 0.0282(12) Uani 1 1 d DG U . . .
H109 H 0.3267 -0.0984 0.8074 0.034 Uiso 1 1 calc R U . . .
C110 C 0.28210(17) -0.0209(5) 0.8057(5) 0.0277(11) Uani 1 1 d DG U . . .
H110 H 0.2686 -0.0802 0.7955 0.033 Uiso 1 1 calc R U . . .
N2 N 0.4230(3) 0.7239(9) 0.8468(7) 0.0305(12) Uani 1 1 d . U . . .
C201 C 0.4248(3) 0.6122(11) 0.8754(8) 0.0313(17) Uani 1 1 d . U . . .
H20A H 0.4483 0.5899 0.8777 0.047 Uiso 1 1 calc R U . . .
H20B H 0.4149 0.6081 0.9264 0.047 Uiso 1 1 calc R U . . .
H20C H 0.4124 0.5666 0.8406 0.047 Uiso 1 1 calc R U . . .
C202 C 0.4378(3) 0.7285(11) 0.7690(8) 0.0315(17) Uani 1 1 d . U . . .
H20D H 0.4613 0.7067 0.7710 0.047 Uiso 1 1 calc R U . . .
H20E H 0.4253 0.6818 0.7350 0.047 Uiso 1 1 calc R U . . .
H20F H 0.4364 0.8000 0.7496 0.047 Uiso 1 1 calc R U . . .
C203 C 0.3877(3) 0.7567(11) 0.8435(8) 0.0301(17) Uani 1 1 d . U . . .
H20G H 0.3780 0.7537 0.8948 0.045 Uiso 1 1 calc R U . . .
H20H H 0.3864 0.8282 0.8241 0.045 Uiso 1 1 calc R U . . .
H20I H 0.3753 0.7099 0.8095 0.045 Uiso 1 1 calc R U . . .
C204 C 0.4426(3) 0.7888(11) 0.9028(8) 0.0314(11) Uani 1 1 d . U . . .
H20J H 0.4646 0.7554 0.9107 0.038 Uiso 1 1 calc R U . . .
H20K H 0.4306 0.7875 0.9523 0.038 Uiso 1 1 calc R U . . .
C205 C 0.4483(2) 0.9014(5) 0.8809(6) 0.0324(11) Uani 1 1 d G U . . .
C206 C 0.47852(18) 0.9269(6) 0.8461(6) 0.0335(12) Uani 1 1 d G U . . .
H206 H 0.4946 0.8740 0.8358 0.040 Uiso 1 1 calc DR U . . .
C207 C 0.48528(17) 1.0297(7) 0.8265(5) 0.0344(12) Uani 1 1 d G U . . .
H207 H 0.5059 1.0471 0.8028 0.041 Uiso 1 1 calc DR U . . .
C208 C 0.4618(2) 1.1071(5) 0.8416(6) 0.0342(12) Uani 1 1 d G U . . .
H208 H 0.4664 1.1774 0.8281 0.041 Uiso 1 1 calc R U . . .
C209 C 0.43161(19) 1.0817(6) 0.8763(6) 0.0336(12) Uani 1 1 d G U . . .
H209 H 0.4156 1.1346 0.8866 0.040 Uiso 1 1 calc R U . . .
C210 C 0.42485(17) 0.9788(6) 0.8959(5) 0.0330(12) Uani 1 1 d G U . . .
H210 H 0.4042 0.9614 0.9197 0.040 Uiso 1 1 calc R U . . .
N3 N 0.4819(3) 0.0829(8) 0.0982(6) 0.0223(8) Uani 0.718(9) 1 d D U P A 1
C301 C 0.4837(4) 0.1735(10) 0.0455(8) 0.0222(9) Uani 0.718(9) 1 d D U P A 1
H30A H 0.4804 0.2381 0.0744 0.033 Uiso 0.718(9) 1 calc R U P A 1
H30B H 0.5057 0.1748 0.0207 0.033 Uiso 0.718(9) 1 calc R U P A 1
H30C H 0.4661 0.1672 0.0067 0.033 Uiso 0.718(9) 1 calc R U P A 1
C302 C 0.5106(3) 0.0937(13) 0.1509(8) 0.0224(9) Uani 0.718(9) 1 d D U P A 1
H30D H 0.5085 0.1589 0.1796 0.034 Uiso 0.718(9) 1 calc R U P A 1
H30E H 0.5109 0.0347 0.1864 0.034 Uiso 0.718(9) 1 calc R U P A 1
H30F H 0.5315 0.0945 0.1216 0.034 Uiso 0.718(9) 1 calc R U P A 1
C303 C 0.4867(4) -0.0165(10) 0.0571(8) 0.0207(10) Uani 0.718(9) 1 d D U P A 1
H30G H 0.4681 -0.0270 0.0213 0.031 Uiso 0.718(9) 1 calc R U P A 1
H30H H 0.5079 -0.0143 0.0289 0.031 Uiso 0.718(9) 1 calc R U P A 1
H30I H 0.4872 -0.0741 0.0937 0.031 Uiso 0.718(9) 1 calc R U P A 1
C304 C 0.4498(3) 0.0930(13) 0.1437(8) 0.0223(8) Uani 0.718(9) 1 d D U P A 1
H30J H 0.4514 0.0426 0.1863 0.027 Uiso 0.718(9) 1 calc R U P A 1
H30K H 0.4500 0.1635 0.1668 0.027 Uiso 0.718(9) 1 calc R U P A 1
C305 C 0.4159(2) 0.0784(8) 0.1078(6) 0.0223(7) Uani 0.718(9) 1 d DG U P A 1
C306 C 0.4020(2) -0.0211(7) 0.1077(6) 0.0224(7) Uani 0.718(9) 1 d DG U P A 1
H306 H 0.4127 -0.0758 0.1350 0.027 Uiso 0.718(9) 1 calc R U P A 1
C307 C 0.3726(2) -0.0404(6) 0.0678(6) 0.0222(7) Uani 0.718(9) 1 d DG U P A 1
H307 H 0.3631 -0.1084 0.0677 0.027 Uiso 0.718(9) 1 calc R U P A 1
C308 C 0.3570(2) 0.0397(8) 0.0278(6) 0.0222(8) Uani 0.718(9) 1 d DG U P A 1
H308 H 0.3369 0.0265 0.0005 0.027 Uiso 0.718(9) 1 calc R U P A 1
C309 C 0.3709(2) 0.1391(7) 0.0279(6) 0.0221(8) Uani 0.718(9) 1 d DG U P A 1
H309 H 0.3602 0.1939 0.0006 0.027 Uiso 0.718(9) 1 calc R U P A 1
C310 C 0.4003(2) 0.1585(6) 0.0679(6) 0.0217(8) Uani 0.718(9) 1 d DG U P A 1
H310 H 0.4098 0.2264 0.0679 0.026 Uiso 0.718(9) 1 calc R U P A 1
N31 N 0.4795(5) 0.1146(17) 0.0836(12) 0.0222(8) Uani 0.282(9) 1 d D U P A 2
C311 C 0.4951(8) 0.184(3) 0.1404(17) 0.0222(9) Uani 0.282(9) 1 d D U P A 2
H31A H 0.4940 0.1516 0.1909 0.033 Uiso 0.282(9) 1 calc R U P A 2
H31B H 0.5185 0.1966 0.1266 0.033 Uiso 0.282(9) 1 calc R U P A 2
H31C H 0.4830 0.2508 0.1415 0.033 Uiso 0.282(9) 1 calc R U P A 2
C312 C 0.4913(9) 0.006(2) 0.078(2) 0.0224(9) Uani 0.282(9) 1 d D U P A 2
H31D H 0.4787 -0.0309 0.0384 0.034 Uiso 0.282(9) 1 calc R U P A 2
H31E H 0.5152 0.0048 0.0658 0.034 Uiso 0.282(9) 1 calc R U P A 2
H31F H 0.4877 -0.0295 0.1273 0.034 Uiso 0.282(9) 1 calc R U P A 2
C313 C 0.4815(9) 0.166(3) 0.0084(15) 0.0207(10) Uani 0.282(9) 1 d D U P A 2
H31G H 0.4713 0.1209 -0.0303 0.031 Uiso 0.282(9) 1 calc R U P A 2
H31H H 0.4695 0.2326 0.0102 0.031 Uiso 0.282(9) 1 calc R U P A 2
H31I H 0.5050 0.1784 -0.0047 0.031 Uiso 0.282(9) 1 calc R U P A 2
C314 C 0.4451(5) 0.116(2) 0.1205(16) 0.0224(8) Uani 0.282(9) 1 d D U P A 2
H31J H 0.4472 0.0813 0.1707 0.027 Uiso 0.282(9) 1 calc R U P A 2
H31K H 0.4394 0.1899 0.1307 0.027 Uiso 0.282(9) 1 calc R U P A 2
C315 C 0.4158(4) 0.0687(17) 0.0812(14) 0.0222(7) Uani 0.282(9) 1 d DG U P A 2
C316 C 0.4100(5) -0.0370(16) 0.0929(12) 0.0223(7) Uani 0.282(9) 1 d DG U P A 2
H316 H 0.4283 -0.0827 0.1025 0.027 Uiso 0.282(9) 1 calc R U P A 2
C317 C 0.3775(6) -0.0759(15) 0.0907(16) 0.0222(7) Uani 0.282(9) 1 d DG U P A 2
H317 H 0.3736 -0.1481 0.0987 0.027 Uiso 0.282(9) 1 calc R U P A 2
C318 C 0.3508(4) -0.0091(19) 0.0767(13) 0.0224(8) Uani 0.282(9) 1 d DG U P A 2
H318 H 0.3286 -0.0356 0.0752 0.027 Uiso 0.282(9) 1 calc R U P A 2
C319 C 0.3566(4) 0.0966(18) 0.0650(9) 0.0222(8) Uani 0.282(9) 1 d DG U P A 2
H319 H 0.3383 0.1423 0.0555 0.027 Uiso 0.282(9) 1 calc R U P A 2
C320 C 0.3891(5) 0.1355(14) 0.0673(15) 0.0220(8) Uani 0.282(9) 1 d DG U P A 2
H320 H 0.3930 0.2077 0.0593 0.026 Uiso 0.282(9) 1 calc R U P A 2
C401 C 0.3504(6) 0.439(2) 0.9545(15) 0.090(8) Uani 1 1 d . U . . .
H40A H 0.3497 0.4979 0.9907 0.108 Uiso 1 1 calc R U . . .
H40B H 0.3344 0.3852 0.9731 0.108 Uiso 1 1 calc R U . . .
Cl1 Cl 0.33709(11) 0.4821(5) 0.8660(2) 0.0591(13) Uani 1 1 d . . . . .
Cl2 Cl 0.38884(15) 0.3882(4) 0.9547(4) 0.0828(18) Uani 1 1 d . . . . .

loop_
_atom_site_aniso_label
_atom_site_aniso_U_11
_atom_site_aniso_U_22
_atom_site_aniso_U_33
_atom_site_aniso_U_23
_atom_site_aniso_U_13
_atom_site_aniso_U_12
Pd1 0.0159(4) 0.0097(4) 0.0104(4) -0.0002(3) 0.0011(3) -0.0007(3)
Pd2 0.0121(4) 0.0124(4) 0.0126(4) -0.0007(3) 0.0001(3) 0.0006(3)
Pd3 0.0167(4) 0.0132(4) 0.0093(4) -0.0010(3) 0.0021(3) -0.0022(3)
Pd4 0.0115(4) 0.0077(3) 0.0085(4) 0.0002(3) 0.0008(3) 0.0003(3)
Pd5 0.0104(4) 0.0074(3) 0.0090(4) 0.0000(3) 0.0015(3) 0.0006(3)
Pd6 0.0109(4) 0.0100(3) 0.0077(3) 0.0003(3) 0.0000(3) -0.0007(3)
Pd07 0.0124(4) 0.0109(4) 0.0143(4) 0.0036(3) 0.0035(3) 0.0024(3)
Pd7 0.0126(4) 0.0158(4) 0.0137(4) 0.0036(3) 0.0030(3) 0.0022(3)
Pd9 0.0190(4) 0.0249(5) 0.0135(4) 0.0092(4) 0.0074(3) 0.0114(4)
Co1 0.0112(7) 0.0107(6) 0.0125(7) -0.0008(6) 0.0011(6) 0.0026(5)
Co2 0.0098(6) 0.0095(6) 0.0128(7) 0.0020(6) 0.0010(5) -0.0006(5)
Co3 0.0119(7) 0.0101(7) 0.0096(7) 0.0001(5) -0.0023(5) 0.0009(5)
Co4 0.0116(7) 0.0081(6) 0.0123(7) 0.0003(5) -0.0001(6) -0.0010(5)
Co5 0.0110(7) 0.0143(7) 0.0091(7) -0.0014(5) -0.0009(5) 0.0010(5)
Co6 0.0137(7) 0.0110(7) 0.0135(7) 0.0026(6) -0.0033(6) 0.0019(6)
Co7 0.0096(6) 0.0110(6) 0.0103(7) -0.0017(6) -0.0002(5) -0.0010(5)
Co8 0.0102(7) 0.0096(7) 0.0089(7) 0.0012(5) 0.0014(5) 0.0002(5)
Co9 0.0111(7) 0.0121(7) 0.0122(7) 0.0038(6) -0.0023(5) -0.0032(5)
Co10 0.0121(7) 0.0113(7) 0.0124(7) -0.0044(6) -0.0024(6) 0.0025(5)
Co11 0.0124(7) 0.0184(7) 0.0085(7) 0.0018(6) 0.0031(5) -0.0004(6)
Co12 0.0100(7) 0.0161(7) 0.0080(7) 0.0003(5) -0.0010(5) -0.0006(5)
Co13 0.0098(7) 0.0118(7) 0.0086(7) 0.0005(5) 0.0008(5) -0.0021(5)
Co14 0.0085(7) 0.0174(7) 0.0098(7) 0.0020(6) 0.0005(5) -0.0018(6)
Co15 0.0129(7) 0.0131(7) 0.0155(7) -0.0048(6) 0.0012(6) -0.0003(6)
C1 0.011(5) 0.010(5) 0.009(5) -0.005(4) 0.000(4) 0.002(4)
C2 0.008(2) 0.008(2) 0.009(2) 0.0003(14) -0.0005(14) 0.0008(14)
C3 0.011(2) 0.011(2) 0.011(2) 0.0003(14) 0.0004(14) -0.0006(14)
C4 0.010(5) 0.018(5) 0.021(6) 0.001(5) 0.002(4) 0.002(4)
C5 0.011(5) 0.015(5) 0.013(5) 0.000(4) 0.000(4) 0.006(4)
C6 0.014(6) 0.019(5) 0.013(6) -0.002(4) 0.003(4) 0.002(4)
C7 0.014(5) 0.010(5) 0.015(6) 0.000(4) -0.003(4) 0.003(4)
C8 0.011(5) 0.024(6) 0.021(6) -0.003(5) -0.001(4) -0.003(5)
C9 0.014(5) 0.011(5) 0.008(5) 0.002(4) 0.001(4) -0.001(4)
C10 0.014(2) 0.015(2) 0.015(2) 0.0001(14) 0.0000(14) -0.0007(14)
C11 0.018(5) 0.013(5) 0.025(6) 0.002(5) -0.001(5) -0.001(4)
C12 0.030(7) 0.016(6) 0.016(6) -0.003(5) 0.001(5) 0.003(5)
C13 0.012(5) 0.022(6) 0.016(6) -0.001(5) 0.001(4) -0.006(4)
C14 0.018(6) 0.022(6) 0.020(6) 0.006(5) 0.000(5) 0.003(5)
C15 0.015(5) 0.015(5) 0.015(5) -0.004(4) 0.003(4) -0.004(4)
C16 0.023(6) 0.022(6) 0.025(7) -0.003(5) -0.001(5) -0.001(5)
C17 0.022(6) 0.026(6) 0.023(6) 0.001(5) -0.005(5) -0.007(5)
C18 0.016(3) 0.016(3) 0.016(3) 0.0011(14) -0.0003(14) 0.0001(14)
C19 0.012(5) 0.018(5) 0.010(5) -0.002(4) -0.006(4) -0.002(4)
C20 0.016(5) 0.008(5) 0.011(5) -0.004(4) 0.000(4) -0.003(4)
C21 0.019(6) 0.025(6) 0.011(5) -0.001(5) -0.006(4) 0.009(5)
C22 0.018(5) 0.018(5) 0.006(5) 0.001(4) -0.001(4) 0.003(4)
C23 0.015(3) 0.015(3) 0.016(3) 0.0000(14) -0.0005(14) 0.0006(14)
C24 0.016(6) 0.018(5) 0.024(6) -0.001(5) -0.001(5) -0.002(4)
C25 0.014(2) 0.014(2) 0.014(2) 0.0011(14) -0.0005(14) 0.0004(14)
C26 0.018(6) 0.011(5) 0.016(6) 0.002(4) 0.004(4) 0.001(4)
C27 0.016(5) 0.016(5) 0.010(5) 0.001(4) 0.001(4) -0.001(4)
C28 0.013(2) 0.015(2) 0.014(2) 0.0001(14) 0.0000(14) 0.0002(14)
C29 0.030(7) 0.024(6) 0.018(6) -0.001(5) 0.005(5) 0.002(5)
C30 0.020(6) 0.017(6) 0.013(5) 0.001(4) 0.001(4) 0.005(5)
C31 0.021(6) 0.018(6) 0.027(7) -0.009(5) 0.007(5) 0.001(5)
C32 0.014(5) 0.022(6) 0.015(6) 0.004(5) 0.003(4) 0.004(4)
C33 0.020(6) 0.017(6) 0.012(5) 0.000(5) 0.003(4) -0.004(5)
C34 0.012(2) 0.012(2) 0.011(2) 0.0002(14) -0.0007(14) -0.0006(14)
C35 0.018(6) 0.024(6) 0.024(6) -0.003(5) 0.001(5) 0.004(5)
C36 0.015(5) 0.020(6) 0.011(5) -0.001(4) -0.004(4) 0.004(5)
C37 0.019(6) 0.031(7) 0.018(6) 0.005(5) -0.003(5) -0.009(5)
C38 0.014(5) 0.028(6) 0.011(5) 0.008(5) 0.002(4) 0.004(5)
C39 0.011(5) 0.024(6) 0.023(6) 0.005(5) 0.000(4) -0.007(5)
C40 0.013(5) 0.018(5) 0.011(5) 0.004(4) 0.005(4) 0.002(4)
C41 0.010(2) 0.009(2) 0.010(2) -0.0007(14) 0.0007(14) 0.0003(14)
O4 0.023(5) 0.030(5) 0.039(5) 0.007(4) 0.002(4) 0.014(4)
O5 0.034(5) 0.028(5) 0.019(5) -0.003(4) -0.002(4) 0.014(4)
O6 0.018(4) 0.024(4) 0.027(5) -0.006(4) 0.009(4) 0.000(3)
O7 0.018(4) 0.025(4) 0.026(5) 0.000(4) -0.002(4) 0.006(3)
O8 0.021(4) 0.013(4) 0.040(5) -0.003(4) 0.004(4) 0.003(3)
O9 0.023(4) 0.013(4) 0.022(4) 0.006(3) -0.003(3) 0.002(3)
O10 0.022(4) 0.031(5) 0.024(5) -0.015(4) 0.003(4) -0.008(4)
O11 0.044(6) 0.024(5) 0.028(5) -0.006(4) -0.004(4) -0.009(4)
O12 0.028(5) 0.021(4) 0.033(5) 0.016(4) 0.006(4) -0.003(4)
O13 0.023(4) 0.022(4) 0.014(4) 0.003(3) 0.005(3) 0.009(3)
O14 0.029(5) 0.031(5) 0.019(4) -0.012(4) 0.004(4) -0.010(4)
O15 0.019(3) 0.019(3) 0.025(3) -0.001(2) -0.003(2) -0.001(2)
O16 0.047(6) 0.021(5) 0.028(5) 0.016(4) -0.009(4) 0.002(4)
O17 0.040(6) 0.043(6) 0.042(6) 0.022(5) -0.014(5) -0.018(5)
O18 0.032(5) 0.038(5) 0.013(4) 0.007(4) -0.007(4) 0.009(4)
O19 0.027(4) 0.011(4) 0.040(5) -0.009(4) -0.018(4) 0.009(3)
O20 0.021(4) 0.024(4) 0.024(5) 0.000(4) -0.005(4) 0.008(4)
O21 0.031(3) 0.031(3) 0.029(3) -0.006(2) 0.003(2) 0.003(2)
O22 0.019(4) 0.033(5) 0.022(5) -0.007(4) 0.001(3) 0.003(4)
O23 0.025(4) 0.018(4) 0.025(5) -0.009(4) -0.008(4) -0.005(3)
O24 0.015(4) 0.021(4) 0.052(6) -0.012(4) -0.010(4) 0.002(3)
O25 0.015(4) 0.026(5) 0.032(5) 0.013(4) 0.014(4) 0.003(3)
O26 0.028(5) 0.019(4) 0.013(4) -0.009(3) 0.005(3) -0.007(3)
O27 0.022(4) 0.023(4) 0.016(4) 0.000(3) -0.012(3) -0.001(4)
O28 0.022(4) 0.049(6) 0.019(5) 0.004(4) 0.003(4) 0.000(4)
O29 0.051(7) 0.042(6) 0.040(6) -0.013(5) 0.021(5) -0.007(5)
O30 0.022(5) 0.036(5) 0.027(5) 0.003(4) 0.003(4) -0.012(4)
O31 0.037(5) 0.018(4) 0.041(6) 0.007(4) 0.025(4) -0.005(4)
O32 0.024(3) 0.031(3) 0.023(3) 0.004(2) 0.001(2) 0.002(2)
O33 0.020(4) 0.019(4) 0.030(5) 0.003(4) 0.004(4) 0.006(3)
O34 0.025(4) 0.028(5) 0.016(4) -0.005(4) 0.003(3) 0.006(4)
O35 0.021(4) 0.026(5) 0.024(5) -0.006(4) -0.008(4) -0.004(4)
O36 0.022(4) 0.025(5) 0.028(5) 0.002(4) -0.001(4) -0.012(4)
O37 0.020(4) 0.041(5) 0.016(4) 0.012(4) -0.006(4) -0.010(4)
O38 0.023(4) 0.023(4) 0.022(4) -0.002(4) -0.004(4) -0.012(4)
O39 0.012(4) 0.026(5) 0.041(6) -0.003(4) 0.001(4) 0.010(4)
O40 0.020(4) 0.025(4) 0.008(4) -0.004(3) -0.006(3) -0.006(3)
O41 0.016(3) 0.016(3) 0.014(3) -0.001(2) -0.005(2) -0.002(2)
N1 0.023(2) 0.024(2) 0.029(3) 0.002(2) 0.001(2) 0.000(2)
C101 0.024(3) 0.024(3) 0.029(3) 0.002(3) 0.000(3) 0.002(3)
C102 0.023(3) 0.023(3) 0.030(3) 0.004(3) 0.001(3) 0.000(3)
C103 0.022(3) 0.025(3) 0.030(3) 0.002(3) 0.001(3) 0.000(3)
C104 0.023(2) 0.025(2) 0.030(2) 0.002(2) 0.001(2) 0.0000(19)
C105 0.024(2) 0.026(2) 0.031(2) 0.0014(19) 0.0007(19) -0.0005(19)
C106 0.024(2) 0.026(2) 0.031(3) 0.001(2) 0.000(2) -0.001(2)
C107 0.024(2) 0.027(2) 0.032(3) 0.001(2) 0.000(2) -0.002(2)
C108 0.024(2) 0.028(2) 0.032(3) 0.002(2) 0.000(2) -0.002(2)
C109 0.024(2) 0.028(2) 0.032(3) 0.002(2) 0.000(2) -0.001(2)
C110 0.024(2) 0.027(2) 0.032(3) 0.002(2) 0.000(2) -0.001(2)
N2 0.023(2) 0.033(3) 0.036(3) 0.003(2) -0.006(2) -0.001(2)
C201 0.025(3) 0.033(4) 0.036(4) 0.005(3) -0.006(3) -0.001(3)
C202 0.024(3) 0.034(4) 0.037(4) 0.003(3) -0.003(3) -0.002(3)
C203 0.021(3) 0.033(4) 0.036(4) 0.003(3) -0.004(3) 0.000(3)
C204 0.024(2) 0.033(3) 0.037(3) 0.003(2) -0.007(2) -0.002(2)
C205 0.024(2) 0.034(2) 0.038(3) 0.003(2) -0.007(2) -0.002(2)
C206 0.025(2) 0.035(3) 0.040(3) 0.002(2) -0.007(2) -0.003(2)
C207 0.026(2) 0.036(3) 0.041(3) 0.002(2) -0.007(2) -0.003(2)
C208 0.027(2) 0.035(3) 0.040(3) 0.003(2) -0.008(2) -0.003(2)
C209 0.026(2) 0.035(3) 0.040(3) 0.003(2) -0.008(2) -0.002(2)
C210 0.025(2) 0.034(3) 0.039(3) 0.003(2) -0.008(2) -0.002(2)
N3 0.0232(14) 0.0279(14) 0.0158(14) -0.0011(14) 0.0002(14) -0.0019(14)
C301 0.0233(16) 0.0281(16) 0.0153(16) -0.0013(15) 0.0005(15) -0.0028(15)
C302 0.0230(16) 0.0282(16) 0.0160(16) -0.0014(15) 0.0004(15) -0.0023(15)
C303 0.0215(17) 0.0261(18) 0.0144(18) -0.0016(17) 0.0009(17) -0.0025(17)
C304 0.0232(14) 0.0280(14) 0.0158(14) -0.0011(13) 0.0001(13) -0.0017(13)
C305 0.0231(13) 0.0280(13) 0.0158(13) -0.0015(13) 0.0002(13) -0.0016(13)
C306 0.0228(13) 0.0282(13) 0.0161(13) -0.0015(13) 0.0006(13) -0.0017(13)
C307 0.0226(12) 0.0279(12) 0.0160(12) -0.0018(11) 0.0005(11) -0.0021(11)
C308 0.0229(14) 0.0278(14) 0.0159(14) -0.0015(13) 0.0002(13) -0.0018(13)
C309 0.0228(15) 0.0276(15) 0.0159(15) -0.0013(14) 0.0001(14) -0.0017(14)
C310 0.0226(14) 0.0273(14) 0.0153(14) -0.0014(13) 0.0000(13) -0.0014(13)
N31 0.0231(14) 0.0279(14) 0.0157(14) -0.0012(14) 0.0002(14) -0.0020(14)
C311 0.0233(16) 0.0281(16) 0.0153(16) -0.0013(15) 0.0005(15) -0.0028(15)
C312 0.0230(16) 0.0282(16) 0.0160(16) -0.0014(15) 0.0004(15) -0.0023(15)
C313 0.0215(17) 0.0261(18) 0.0144(18) -0.0016(17) 0.0009(17) -0.0025(17)
C314 0.0232(14) 0.0280(14) 0.0159(14) -0.0013(13) 0.0002(13) -0.0018(13)
C315 0.0230(13) 0.0279(13) 0.0158(13) -0.0014(13) 0.0003(13) -0.0017(13)
C316 0.0229(13) 0.0281(13) 0.0160(13) -0.0016(13) 0.0005(13) -0.0019(13)
C317 0.0226(12) 0.0279(12) 0.0160(12) -0.0018(11) 0.0005(11) -0.0021(11)
C318 0.0229(14) 0.0280(14) 0.0162(14) -0.0017(14) 0.0004(14) -0.0019(14)
C319 0.0229(14) 0.0278(14) 0.0159(14) -0.0015(13) 0.0002(13) -0.0017(13)
C320 0.0227(14) 0.0275(14) 0.0156(14) -0.0014(13) 0.0002(13) -0.0016(13)
C401 0.090(8) 0.091(8) 0.090(8) 0.0002(15) -0.0001(15) 0.0007(15)
Cl1 0.038(2) 0.102(4) 0.037(2) 0.022(2) -0.0014(17) -0.002(2)
Cl2 0.079(4) 0.060(3) 0.109(5) 0.008(3) -0.044(4) 0.017(3)

loop_
_atom_type_symbol
_atom_type_description
_atom_type_scat_dispersion_real
_atom_type_scat_dispersion_imag
_atom_type_scat_source
C C 0.0033 0.0016 'International Tables Vol C Tables 4.2.6.8 and 6.1.1.4'
H H 0.0000 0.0000 'International Tables Vol C Tables 4.2.6.8 and 6.1.1.4'
N N 0.0061 0.0033 'International Tables Vol C Tables 4.2.6.8 and 6.1.1.4'
O O 0.0106 0.0060 'International Tables Vol C Tables 4.2.6.8 and 6.1.1.4'
Co Co 0.3494 0.9721 'International Tables Vol C Tables 4.2.6.8 and 6.1.1.4'
Pd Pd -0.9988 1.0072 'International Tables Vol C Tables 4.2.6.8 and 6.1.1.4'
Cl Cl 0.1484 0.1585 'International Tables Vol C Tables 4.2.6.8 and 6.1.1.4'

loop_
_geom_angle_atom_site_label_1
_geom_angle_atom_site_label_2
_geom_angle_atom_site_label_3
_geom_angle
C26 Pd1 C40 106.1(4)
C26 Pd1 C27 85.3(4)
C40 Pd1 C27 94.9(4)
C26 Pd1 Co8 44.4(3)
C40 Pd1 Co8 150.5(3)
C27 Pd1 Co8 83.4(2)
C26 Pd1 Co7 92.0(3)
C40 Pd1 Co7 131.0(3)
C27 Pd1 Co7 40.6(2)
Co8 Pd1 Co7 62.12(5)
C26 Pd1 Pd2 105.1(3)
C40 Pd1 Pd2 50.5(3)
C27 Pd1 Pd2 145.4(2)
Co8 Pd1 Pd2 127.18(5)
Co7 Pd1 Pd2 161.78(5)
C26 Pd1 Pd3 156.6(3)
C40 Pd1 Pd3 50.6(3)
C27 Pd1 Pd3 98.4(2)
Co8 Pd1 Pd3 158.83(5)
Co7 Pd1 Pd3 105.94(4)
Pd2 Pd1 Pd3 59.67(3)
C26 Pd1 Pd4 110.5(3)
C40 Pd1 Pd4 135.9(3)
C27 Pd1 Pd4 111.5(2)
Co8 Pd1 Pd4 70.22(4)
Co7 Pd1 Pd4 71.66(4)
Pd2 Pd1 Pd4 95.89(3)
Pd3 Pd1 Pd4 89.74(3)
C26 Pd1 Pd9 65.3(3)
C40 Pd1 Pd9 121.3(3)
C27 Pd1 Pd9 137.7(2)
Co8 Pd1 Pd9 54.33(4)
Co7 Pd1 Pd9 107.73(4)
Pd2 Pd1 Pd9 74.71(3)
Pd3 Pd1 Pd9 120.83(4)
Pd4 Pd1 Pd9 58.09(3)
C26 Pd1 Pd7 144.1(3)
C40 Pd1 Pd7 104.1(3)
C27 Pd1 Pd7 73.2(2)
Co8 Pd1 Pd7 103.53(4)
Co7 Pd1 Pd7 53.07(4)
Pd2 Pd1 Pd7 109.01(4)
Pd3 Pd1 Pd7 57.63(3)
Pd4 Pd1 Pd7 55.32(3)
Pd9 Pd1 Pd7 113.35(3)
C40 Pd2 C14 96.8(4)
C40 Pd2 C15 108.6(4)
C14 Pd2 C15 87.0(4)
C40 Pd2 Co4 151.2(3)
C14 Pd2 Co4 80.3(3)
C15 Pd2 Co4 42.9(3)
C40 Pd2 Co5 131.1(3)
C14 Pd2 Co5 43.2(3)
C15 Pd2 Co5 97.5(3)
Co4 Pd2 Co5 63.73(5)
C40 Pd2 Pd1 51.4(3)
C14 Pd2 Pd1 101.4(3)
C15 Pd2 Pd1 158.8(3)
Co4 Pd2 Pd1 157.40(5)
Co5 Pd2 Pd1 101.87(5)
C40 Pd2 Pd3 51.4(3)
C14 Pd2 Pd3 148.2(3)
C15 Pd2 Pd3 102.2(3)
Co4 Pd2 Pd3 126.76(5)
Co5 Pd2 Pd3 157.37(5)
Pd1 Pd2 Pd3 60.91(3)
C40 Pd2 Pd5 130.0(3)
C14 Pd2 Pd5 115.3(3)
C15 Pd2 Pd5 110.3(3)
Co4 Pd2 Pd5 75.16(4)
Co5 Pd2 Pd5 72.35(4)
Pd1 Pd2 Pd5 84.01(3)
Pd3 Pd2 Pd5 90.33(3)
C40 Pd2 Pd07 121.0(3)
C14 Pd2 Pd07 136.8(3)
C15 Pd2 Pd07 63.0(3)
Co4 Pd2 Pd07 56.59(4)
Co5 Pd2 Pd07 107.53(4)
Pd1 Pd2 Pd07 117.91(4)
Pd3 Pd2 Pd07 72.52(3)
Pd5 Pd2 Pd07 56.48(3)
C40 Pd3 C38 100.0(4)
C40 Pd3 C37 110.1(4)
C38 Pd3 C37 94.7(4)
C40 Pd3 Co13 133.6(3)
C38 Pd3 Co13 43.5(3)
C37 Pd3 Co13 101.9(3)
C40 Pd3 Co14 152.2(3)
C38 Pd3 Co14 79.5(3)
C37 Pd3 Co14 43.0(3)
Co13 Pd3 Co14 63.31(5)
C40 Pd3 Pd2 50.4(3)
C38 Pd3 Pd2 103.7(3)
C37 Pd3 Pd2 154.9(3)
Co13 Pd3 Pd2 103.17(5)
Co14 Pd3 Pd2 157.11(5)
C40 Pd3 Pd1 50.5(3)
C38 Pd3 Pd1 150.5(3)
C37 Pd3 Pd1 96.5(3)
Co13 Pd3 Pd1 155.61(5)
Co14 Pd3 Pd1 125.93(5)
Pd2 Pd3 Pd1 59.42(3)
C40 Pd3 Pd6 132.1(3)
C38 Pd3 Pd6 115.3(3)
C37 Pd3 Pd6 98.6(3)
Co13 Pd3 Pd6 71.77(4)
Co14 Pd3 Pd6 69.71(4)
Pd2 Pd3 Pd6 88.85(3)
Pd1 Pd3 Pd6 89.86(3)
C40 Pd3 Pd7 114.7(3)
C38 Pd3 Pd7 136.4(3)
C37 Pd3 Pd7 49.9(3)
Co13 Pd3 Pd7 111.53(4)
Co14 Pd3 Pd7 57.34(4)
Pd2 Pd3 Pd7 118.48(4)
Pd1 Pd3 Pd7 69.15(3)
Pd6 Pd3 Pd7 58.54(3)
C2 Pd4 C41 157.4(4)
C2 Pd4 Co9 46.1(3)
C41 Pd4 Co9 114.7(3)
C2 Pd4 Pd5 145.4(3)
C41 Pd4 Pd5 51.0(3)
Co9 Pd4 Pd5 124.82(5)
C2 Pd4 Co10 44.7(3)
C41 Pd4 Co10 118.2(3)
Co9 Pd4 Co10 56.94(5)
Pd5 Pd4 Co10 169.25(5)
C2 Pd4 Pd6 143.8(3)
C41 Pd4 Pd6 50.0(3)
Co9 Pd4 Pd6 160.11(5)
Pd5 Pd4 Pd6 58.99(3)
Co10 Pd4 Pd6 115.37(5)
C2 Pd4 Pd7 83.2(3)
C41 Pd4 Pd7 104.8(3)
Co9 Pd4 Pd7 122.17(4)
Pd5 Pd4 Pd7 112.70(4)
Co10 Pd4 Pd7 67.82(4)
Pd6 Pd4 Pd7 60.75(3)
C2 Pd4 Pd1 72.6(3)
C41 Pd4 Pd1 130.0(3)
Co9 Pd4 Pd1 108.82(4)
Pd5 Pd4 Pd1 84.24(3)
Co10 Pd4 Pd1 105.50(4)
Pd6 Pd4 Pd1 90.75(3)
Pd7 Pd4 Pd1 69.34(3)
C2 Pd4 Pd9 86.3(3)
C41 Pd4 Pd9 101.5(3)
Co9 Pd4 Pd9 76.42(4)
Pd5 Pd4 Pd9 60.38(3)
Co10 Pd4 Pd9 127.49(5)
Pd6 Pd4 Pd9 116.38(4)
Pd7 Pd4 Pd9 135.04(4)
Pd1 Pd4 Pd9 65.79(3)
C2 Pd4 Co8 36.0(3)
C41 Pd4 Co8 152.2(3)
Co9 Pd4 Co8 56.32(4)
Pd5 Pd4 Co8 109.32(4)
Co10 Pd4 Co8 80.66(5)
Pd6 Pd4 Co8 143.44(4)
Pd7 Pd4 Co8 101.34(4)
Pd1 Pd4 Co8 52.72(3)
Pd9 Pd4 Co8 52.00(3)
C1 Pd5 C41 158.1(4)
C1 Pd5 Co2 46.4(3)
C41 Pd5 Co2 116.1(3)
C1 Pd5 Co3 45.8(3)
C41 Pd5 Co3 118.2(3)
Co2 Pd5 Co3 62.33(5)
C1 Pd5 Pd6 144.6(3)
C41 Pd5 Pd6 50.7(3)
Co2 Pd5 Pd6 166.19(5)
Co3 Pd5 Pd6 117.67(5)
C1 Pd5 Pd4 143.5(3)
C41 Pd5 Pd4 49.2(3)
Co2 Pd5 Pd4 115.14(4)
Co3 Pd5 Pd4 166.10(5)
Pd6 Pd5 Pd4 61.15(3)
C1 Pd5 Pd07 82.4(3)
C41 Pd5 Pd07 105.0(3)
Co2 Pd5 Pd07 123.69(4)
Co3 Pd5 Pd07 64.98(4)
Pd6 Pd5 Pd07 63.20(3)
Pd4 Pd5 Pd07 120.77(4)
C1 Pd5 Pd9 82.0(3)
C41 Pd5 Pd9 101.9(3)
Co2 Pd5 Pd9 62.56(4)
Co3 Pd5 Pd9 121.66(5)
Pd6 Pd5 Pd9 120.46(4)
Pd4 Pd5 Pd9 62.57(3)
Pd07 Pd5 Pd9 143.14(4)
C1 Pd5 Pd2 67.7(3)
C41 Pd5 Pd2 134.2(3)
Co2 Pd5 Pd2 104.06(4)
Co3 Pd5 Pd2 99.01(4)
Pd6 Pd5 Pd2 89.66(3)
Pd4 Pd5 Pd2 94.86(3)
Pd07 Pd5 Pd2 66.05(3)
Pd9 Pd5 Pd2 77.15(3)
C3 Pd6 C41 157.5(4)
C3 Pd6 Pd5 139.7(3)
C41 Pd6 Pd5 51.3(3)
C3 Pd6 Co15 45.5(3)
C41 Pd6 Co15 118.9(3)
Pd5 Pd6 Co15 166.36(5)
C3 Pd6 Co12 44.8(3)
C41 Pd6 Co12 116.6(3)
Pd5 Pd6 Co12 112.26(4)
Co15 Pd6 Co12 61.48(5)
C3 Pd6 Pd4 149.3(3)
C41 Pd6 Pd4 48.7(3)
Pd5 Pd6 Pd4 59.86(3)
Co15 Pd6 Pd4 123.02(5)
Co12 Pd6 Pd4 165.33(5)
C3 Pd6 Pd7 89.0(3)
C41 Pd6 Pd7 103.6(3)
Pd5 Pd6 Pd7 113.38(4)
Co15 Pd6 Pd7 76.71(4)
Co12 Pd6 Pd7 131.80(5)
Pd4 Pd6 Pd7 60.65(3)
C3 Pd6 Pd3 71.3(3)
C41 Pd6 Pd3 131.1(3)
Pd5 Pd6 Pd3 90.09(3)
Co15 Pd6 Pd3 103.12(4)
Co12 Pd6 Pd3 104.45(4)
Pd4 Pd6 Pd3 88.43(3)
Pd7 Pd6 Pd3 61.20(3)
C3 Pd6 Pd07 79.9(3)
C41 Pd6 Pd07 103.0(3)
Pd5 Pd6 Pd07 60.34(3)
Co15 Pd6 Pd07 119.89(5)
Co12 Pd6 Pd07 61.85(4)
Pd4 Pd6 Pd07 116.91(4)
Pd7 Pd6 Pd07 134.40(4)
Pd3 Pd6 Pd07 73.39(3)
C9 Pd07 C33 99.0(4)
C9 Pd07 Co13 141.3(3)
C33 Pd07 Co13 42.4(3)
C9 Pd07 Co4 45.3(3)
C33 Pd07 Co4 106.2(3)
Co13 Pd07 Co4 130.71(5)
C9 Pd07 Pd5 95.5(3)
C33 Pd07 Pd5 159.1(3)
Co13 Pd07 Pd5 121.58(5)
Co4 Pd07 Pd5 73.99(4)
C9 Pd07 Co12 126.6(3)
C33 Pd07 Co12 78.9(3)
Co13 Pd07 Co12 58.41(4)
Co4 Pd07 Co12 170.43(5)
Pd5 Pd07 Co12 104.23(4)
C9 Pd07 Pd6 146.9(3)
C33 Pd07 Pd6 113.0(3)
Co13 Pd07 Pd6 71.15(4)
Co4 Pd07 Pd6 126.46(5)
Pd5 Pd07 Pd6 56.46(3)
Co12 Pd07 Pd6 56.17(4)
C9 Pd07 Co3 43.1(3)
C33 Pd07 Co3 141.8(3)
Co13 Pd07 Co3 174.55(5)
Co4 Pd07 Co3 54.16(4)
Pd5 Pd07 Co3 55.52(3)
Co12 Pd07 Co3 116.89(5)
Pd6 Pd07 Co3 104.11(4)
C9 Pd07 Pd2 98.4(3)
C33 Pd07 Pd2 105.2(3)
Co13 Pd07 Pd2 93.51(4)
Co4 Pd07 Pd2 53.18(4)
Pd5 Pd07 Pd2 57.47(3)
Co12 Pd07 Pd2 134.05(4)
Pd6 Pd07 Pd2 81.70(3)
Co3 Pd07 Pd2 88.35(4)
C22 Pd7 C37 93.1(4)
C22 Pd7 Co7 43.8(3)
C37 Pd7 Co7 102.0(3)
C22 Pd7 Co14 124.9(3)
C37 Pd7 Co14 43.6(3)
Co7 Pd7 Co14 145.44(6)
C22 Pd7 Pd4 106.7(3)
C37 Pd7 Pd4 138.2(3)
Co7 Pd7 Pd4 71.90(4)
Co14 Pd7 Pd4 128.18(5)
C22 Pd7 Pd6 163.6(3)
C37 Pd7 Pd6 102.8(3)
Co7 Pd7 Pd6 127.19(5)
Co14 Pd7 Pd6 70.66(4)
Pd4 Pd7 Pd6 58.59(3)
C22 Pd7 Pd3 130.2(3)
C37 Pd7 Pd3 53.3(3)
Co7 Pd7 Pd3 102.31(4)
Co14 Pd7 Pd3 57.75(4)
Pd4 Pd7 Pd3 86.79(3)
Pd6 Pd7 Pd3 60.27(3)
C22 Pd7 Co10 60.3(3)
C37 Pd7 Co10 152.7(3)
Co7 Pd7 Co10 55.27(4)
Co14 Pd7 Co10 157.78(5)
Pd4 Pd7 Co10 55.01(3)
Pd6 Pd7 Co10 103.39(4)
Pd3 Pd7 Co10 138.91(4)
C22 Pd7 Pd1 95.3(3)
C37 Pd7 Pd1 87.1(3)
Co7 Pd7 Pd1 53.54(4)
Co14 Pd7 Pd1 110.56(4)
Pd4 Pd7 Pd1 55.33(3)
Pd6 Pd7 Pd1 82.13(3)
Pd3 Pd7 Pd1 53.22(3)
Co10 Pd7 Pd1 89.15(4)
C25 Pd9 C13 90.2(4)
C25 Pd9 C12 93.8(4)
C13 Pd9 C12 75.1(4)
C25 Pd9 Co8 44.7(3)
C13 Pd9 Co8 108.5(3)
C12 Pd9 Co8 137.3(3)
C25 Pd9 Co5 131.5(3)
C13 Pd9 Co5 41.5(3)
C12 Pd9 Co5 79.9(3)
Co8 Pd9 Co5 131.80(6)
C25 Pd9 Pd5 156.4(3)
C13 Pd9 Pd5 113.4(3)
C12 Pd9 Pd5 91.4(3)
Co8 Pd9 Pd5 122.45(5)
Co5 Pd9 Pd5 72.10(4)
C25 Pd9 Co2 132.3(3)
C13 Pd9 Co2 79.6(3)
C12 Pd9 Co2 38.5(3)
Co8 Pd9 Co2 170.32(6)
Co5 Pd9 Co2 57.81(4)
Pd5 Pd9 Co2 56.04(4)
C25 Pd9 Pd4 101.2(3)
C13 Pd9 Pd4 158.3(3)
C12 Pd9 Pd4 121.8(3)
Co8 Pd9 Pd4 69.39(4)
Co5 Pd9 Pd4 123.09(5)
Pd5 Pd9 Pd4 57.05(3)
Co2 Pd9 Pd4 105.02(4)
C25 Pd9 Pd1 98.3(3)
C13 Pd9 Pd1 104.3(3)
C12 Pd9 Pd1 167.9(3)
Co8 Pd9 Pd1 54.68(4)
Co5 Pd9 Pd1 91.65(4)
Pd5 Pd9 Pd1 77.68(3)
Co2 Pd9 Pd1 129.44(4)
Pd4 Pd9 Pd1 56.12(3)
C4 Co1 C6 92.8(5)
C4 Co1 C5 97.1(5)
C6 Co1 C5 98.6(5)
C4 Co1 C1 160.4(5)
C6 Co1 C1 98.0(4)
C5 Co1 C1 97.5(4)
C4 Co1 Co5 145.8(4)
C6 Co1 Co5 98.3(3)
C5 Co1 Co5 49.4(3)
C1 Co1 Co5 48.4(3)
C4 Co1 Co2 140.3(4)
C6 Co1 Co2 49.1(3)
C5 Co1 Co2 99.0(3)
C1 Co1 Co2 49.0(3)
Co5 Co1 Co2 64.01(6)
C4 Co1 Co4 117.9(4)
C6 Co1 Co4 145.3(3)
C5 Co1 Co4 93.5(3)
C1 Co1 Co4 48.1(3)
Co5 Co1 Co4 65.95(6)
Co2 Co1 Co4 96.99(6)
C4 Co1 Co3 116.4(4)
C6 Co1 Co3 93.8(3)
C5 Co1 Co3 143.6(3)
C1 Co1 Co3 46.7(3)
Co5 Co1 Co3 95.10(6)
Co2 Co1 Co3 64.46(6)
Co4 Co1 Co3 59.37(5)
C11 Co2 C12 97.5(5)
C11 Co2 C1 115.7(5)
C12 Co2 C1 141.3(5)
C11 Co2 C6 101.7(5)
C12 Co2 C6 91.4(5)
C1 Co2 C6 100.1(5)
C11 Co2 Co1 123.0(4)
C12 Co2 Co1 126.0(4)
C1 Co2 Co1 50.5(3)
C6 Co2 Co1 49.8(3)
C11 Co2 Pd5 83.7(4)
C12 Co2 Pd5 120.0(4)
C1 Co2 Pd5 50.3(3)
C6 Co2 Pd5 147.4(3)
Co1 Co2 Pd5 100.16(6)
C11 Co2 Co5 158.1(4)
C12 Co2 Co5 97.3(4)
C1 Co2 Co5 45.5(3)
C6 Co2 Co5 93.9(3)
Co1 Co2 Co5 57.93(5)
Pd5 Co2 Co5 74.92(5)
C11 Co2 Co3 75.7(4)
C12 Co2 Co3 173.2(4)
C1 Co2 Co3 44.4(3)
C6 Co2 Co3 90.6(3)
Co1 Co2 Co3 59.69(5)
Pd5 Co2 Co3 59.30(4)
Co5 Co2 Co3 89.01(6)
C11 Co2 Pd9 114.9(4)
C12 Co2 Pd9 64.3(4)
C1 Co2 Pd9 83.2(3)
C6 Co2 Pd9 137.6(3)
Co1 Co2 Pd9 116.45(6)
Pd5 Co2 Pd9 61.40(4)
Co5 Co2 Pd9 58.55(5)
Co3 Co2 Pd9 117.73(6)
C10 Co3 C7 97.9(5)
C10 Co3 C1 134.5(5)
C7 Co3 C1 121.3(5)
C10 Co3 C9 100.4(5)
C7 Co3 C9 98.8(5)
C1 Co3 C9 95.9(4)
C10 Co3 Co4 137.3(4)
C7 Co3 Co4 113.4(3)
C1 Co3 Co4 48.2(3)
C9 Co3 Co4 48.5(3)
C10 Co3 Co1 162.9(4)
C7 Co3 Co1 73.7(3)
C1 Co3 Co1 48.3(3)
C9 Co3 Co1 95.6(3)
Co4 Co3 Co1 59.23(5)
C10 Co3 Pd5 84.9(4)
C7 Co3 Pd5 155.6(3)
C1 Co3 Pd5 49.8(3)
C9 Co3 Pd5 104.6(3)
Co4 Co3 Pd5 78.26(5)
Co1 Co3 Pd5 96.74(6)
C10 Co3 Co2 112.5(4)
C7 Co3 Co2 98.7(3)
C1 Co3 Co2 44.5(3)
C9 Co3 Co2 139.9(3)
Co4 Co3 Co2 91.45(6)
Co1 Co3 Co2 55.84(5)
Pd5 Co3 Co2 58.37(4)
C10 Co3 Pd07 79.0(4)
C7 Co3 Pd07 144.9(3)
C1 Co3 Pd07 80.6(3)
C9 Co3 Pd07 48.7(3)
Co4 Co3 Pd07 58.54(5)
Co1 Co3 Pd07 116.48(6)
Pd5 Co3 Pd07 59.50(4)
Co2 Co3 Pd07 114.86(6)
C8 Co4 C15 96.0(5)
C8 Co4 C1 121.4(5)
C15 Co4 C1 134.7(5)
C8 Co4 C9 94.6(5)
C15 Co4 C9 104.7(5)
C1 Co4 C9 97.3(4)
C8 Co4 Co1 72.1(4)
C15 Co4 Co1 154.5(4)
C1 Co4 Co1 49.4(3)
C9 Co4 Co1 98.8(3)
C8 Co4 Co3 110.7(4)
C15 Co4 Co3 143.4(4)
C1 Co4 Co3 47.9(3)
C9 Co4 Co3 50.2(3)
Co1 Co4 Co3 61.40(6)
C8 Co4 Pd2 138.1(4)
C15 Co4 Pd2 60.6(4)
C1 Co4 Pd2 74.2(3)
C9 Co4 Pd2 123.6(3)
Co1 Co4 Pd2 113.42(6)
Co3 Co4 Pd2 107.48(6)
C8 Co4 Pd07 141.8(4)
C15 Co4 Pd07 76.2(3)
C1 Co4 Pd07 86.6(3)
C9 Co4 Pd07 53.5(3)
Co1 Co4 Pd07 127.09(7)
Co3 Co4 Pd07 67.30(5)
Pd2 Co4 Pd07 70.23(4)
C8 Co4 Co5 103.6(4)
C15 Co4 Co5 107.7(4)
C1 Co4 Co5 43.4(3)
C9 Co4 Co5 140.6(3)
Co1 Co4 Co5 56.04(5)
Co3 Co4 Co5 90.43(6)
Pd2 Co4 Co5 58.97(5)
Pd07 Co4 Co5 114.36(6)
C13 Co5 C14 92.6(5)
C13 Co5 C1 139.2(5)
C14 Co5 C1 123.3(5)
C13 Co5 C5 92.6(5)
C14 Co5 C5 97.2(5)
C1 Co5 C5 100.4(4)
C13 Co5 Co1 125.0(4)
C14 Co5 Co1 125.9(4)
C1 Co5 Co1 50.7(3)
C5 Co5 Co1 50.1(3)
C13 Co5 Pd2 120.3(4)
C14 Co5 Pd2 57.6(4)
C1 Co5 Pd2 73.4(3)
C5 Co5 Pd2 136.9(3)
Co1 Co5 Pd2 113.71(7)
C13 Co5 Co2 94.6(4)
C14 Co5 Co2 165.8(4)
C1 Co5 Co2 46.2(3)
C5 Co5 Co2 94.7(3)
Co1 Co5 Co2 58.06(5)
Pd2 Co5 Co2 108.20(6)
C13 Co5 Pd9 60.0(4)
C14 Co5 Pd9 110.2(4)
C1 Co5 Pd9 87.4(3)
C5 Co5 Pd9 141.1(3)
Co1 Co5 Pd9 121.67(7)
Pd2 Co5 Pd9 81.98(5)
Co2 Co5 Pd9 63.64(5)
C13 Co5 Co4 176.2(4)
C14 Co5 Co4 83.6(4)
C1 Co5 Co4 44.1(3)
C5 Co5 Co4 88.1(3)
Co1 Co5 Co4 58.01(5)
Pd2 Co5 Co4 57.31(4)
Co2 Co5 Co4 89.02(6)
Pd9 Co5 Co4 121.15(6)
C16 Co6 C20 98.7(5)
C16 Co6 C2 161.7(5)
C20 Co6 C2 98.1(4)
C16 Co6 C19 90.3(5)
C20 Co6 C19 89.2(4)
C2 Co6 C19 97.1(4)
C16 Co6 C18 87.1(5)
C20 Co6 C18 84.6(4)
C2 Co6 C18 87.3(4)
C19 Co6 C18 172.8(4)
C16 Co6 Co7 147.8(4)
C20 Co6 Co7 49.4(3)
C2 Co6 Co7 48.8(3)
C19 Co6 Co7 92.6(3)
C18 Co6 Co7 86.0(3)
C16 Co6 Co10 135.2(4)
C20 Co6 Co10 97.8(3)
C2 Co6 Co10 48.5(3)
C19 Co6 Co10 48.6(3)
C18 Co6 Co10 135.8(3)
Co7 Co6 Co10 64.41(6)
C16 Co6 Co8 124.4(4)
C20 Co6 Co8 95.3(3)
C2 Co6 Co8 46.5(3)
C19 Co6 Co8 143.5(3)
C18 Co6 Co8 41.2(3)
Co7 Co6 Co8 64.56(6)
Co10 Co6 Co8 94.94(6)
C16 Co6 Co9 116.6(4)
C20 Co6 Co9 144.6(3)
C2 Co6 Co9 46.5(3)
C19 Co6 Co9 93.1(3)
C18 Co6 Co9 94.0(3)
Co7 Co6 Co9 95.22(6)
Co10 Co6 Co9 59.40(5)
Co8 Co6 Co9 63.30(5)
C27 Co7 C22 101.0(5)
C27 Co7 C2 139.0(5)
C22 Co7 C2 115.6(5)
C27 Co7 C20 93.4(5)
C22 Co7 C20 94.8(5)
C2 Co7 C20 100.6(4)
C27 Co7 Co6 131.3(3)
C22 Co7 Co6 111.6(4)
C2 Co7 Co6 50.7(3)
C20 Co7 Co6 50.1(3)
C27 Co7 Pd7 100.1(3)
C22 Co7 Pd7 52.0(3)
C2 Co7 Pd7 89.4(3)
C20 Co7 Pd7 145.9(3)
Co6 Co7 Pd7 128.38(7)
C27 Co7 Pd1 67.8(4)
C22 Co7 Pd1 122.0(3)
C2 Co7 Pd1 77.3(3)
C20 Co7 Pd1 140.6(3)
Co6 Co7 Pd1 117.46(6)
Pd7 Co7 Pd1 73.40(4)
C27 Co7 Co10 170.3(3)
C22 Co7 Co10 71.6(3)
C2 Co7 Co10 45.6(3)
C20 Co7 Co10 93.5(3)
Co6 Co7 Co10 58.30(6)
Pd7 Co7 Co10 70.47(5)
Pd1 Co7 Co10 110.30(6)
C27 Co7 Co8 97.5(3)
C22 Co7 Co8 159.7(3)
C2 Co7 Co8 44.1(3)
C20 Co7 Co8 92.2(3)
Co6 Co7 Co8 59.90(5)
Pd7 Co7 Co8 116.57(6)
Pd1 Co7 Co8 58.60(4)
Co10 Co7 Co8 88.96(6)
C18 Co8 C26 96.4(5)
C18 Co8 C25 96.0(5)
C26 Co8 C25 99.5(5)
C18 Co8 C2 113.3(5)
C26 Co8 C2 128.9(5)
C25 Co8 C2 116.5(5)
C18 Co8 Co6 65.5(4)
C26 Co8 Co6 141.2(4)
C25 Co8 Co6 115.8(3)
C2 Co8 Co6 48.2(3)
C18 Co8 Pd9 145.7(4)
C26 Co8 Pd9 78.4(4)
C25 Co8 Pd9 52.5(3)
C2 Co8 Pd9 95.3(3)
Co6 Co8 Pd9 135.90(7)
C18 Co8 Pd1 131.6(4)
C26 Co8 Pd1 52.0(3)
C25 Co8 Pd1 121.8(3)
C2 Co8 Pd1 77.8(3)
Co6 Co8 Pd1 113.84(6)
Pd9 Co8 Pd1 70.99(4)
C18 Co8 Co7 95.0(4)
C26 Co8 Co7 95.1(3)
C25 Co8 Co7 160.6(3)
C2 Co8 Co7 44.1(3)
Co6 Co8 Co7 55.54(5)
Pd9 Co8 Co7 119.13(6)
Pd1 Co8 Co7 59.28(4)
C18 Co8 Co9 108.8(4)
C26 Co8 Co9 154.4(4)
C25 Co8 Co9 74.1(3)
C2 Co8 Co9 43.9(3)
Co6 Co8 Co9 58.46(5)
Pd9 Co8 Co9 78.27(5)
Pd1 Co8 Co9 109.78(6)
Co7 Co8 Co9 87.22(6)
C18 Co8 Pd4 151.9(4)
C26 Co8 Pd4 105.1(3)
C25 Co8 Pd4 98.1(3)
C2 Co8 Pd4 38.6(3)
Co6 Co8 Pd4 86.39(5)
Pd9 Co8 Pd4 58.60(4)
Pd1 Co8 Pd4 57.06(4)
Co7 Co8 Pd4 65.58(4)
Co9 Co8 Pd4 52.93(4)
C24 Co9 C17 99.2(5)
C24 Co9 C2 134.6(5)
C17 Co9 C2 123.6(5)
C24 Co9 C23 91.0(5)
C17 Co9 C23 100.2(5)
C2 Co9 C23 95.0(4)
C24 Co9 Co10 129.2(4)
C17 Co9 Co10 114.5(4)
C2 Co9 Co10 48.1(3)
C23 Co9 Co10 48.0(3)
C24 Co9 Co6 172.4(4)
C17 Co9 Co6 76.5(4)
C2 Co9 Co6 48.0(3)
C23 Co9 Co6 95.9(3)
Co10 Co9 Co6 58.31(6)
C24 Co9 Pd4 86.9(4)
C17 Co9 Pd4 173.1(4)
C2 Co9 Pd4 49.7(3)
C23 Co9 Pd4 82.8(3)
Co10 Co9 Pd4 63.02(5)
Co6 Co9 Pd4 97.13(6)
C24 Co9 Co8 117.7(4)
C17 Co9 Co8 103.3(4)
C2 Co9 Co8 43.8(3)
C23 Co9 Co8 138.7(3)
Co10 Co9 Co8 91.12(6)
Co6 Co9 Co8 58.23(5)
Pd4 Co9 Co8 70.75(5)
C21 Co10 C2 160.2(5)
C21 Co10 C23 95.4(5)
C2 Co10 C23 96.7(4)
C21 Co10 C19 92.9(5)
C2 Co10 C19 100.4(4)
C23 Co10 C19 100.1(5)
C21 Co10 Co6 141.8(4)
C2 Co10 Co6 50.1(3)
C23 Co10 Co6 100.6(3)
C19 Co10 Co6 50.4(3)
C21 Co10 Co9 145.0(4)
C2 Co10 Co9 48.1(3)
C23 Co10 Co9 49.8(3)
C19 Co10 Co9 96.6(3)
Co6 Co10 Co9 62.29(6)
C21 Co10 Co7 121.3(4)
C2 Co10 Co7 45.4(3)
C23 Co10 Co7 142.0(3)
C19 Co10 Co7 88.4(3)
Co6 Co10 Co7 57.29(5)
Co9 Co10 Co7 92.70(6)
C21 Co10 Pd4 118.9(4)
C2 Co10 Pd4 48.1(3)
C23 Co10 Pd4 81.7(3)
C19 Co10 Pd4 148.0(3)
Co6 Co10 Pd4 97.72(6)
Co9 Co10 Pd4 60.04(5)
Co7 Co10 Pd4 72.52(5)
C21 Co10 Pd7 82.8(4)
C2 Co10 Pd7 77.4(3)
C23 Co10 Pd7 129.9(3)
C19 Co10 Pd7 130.0(3)
Co6 Co10 Pd7 111.28(6)
Co9 Co10 Pd7 114.96(6)
Co7 Co10 Pd7 54.27(4)
Pd4 Co10 Pd7 57.17(4)
C28 Co11 C32 91.4(5)
C28 Co11 C31 95.4(5)
C32 Co11 C31 100.9(5)
C28 Co11 C3 162.2(5)
C32 Co11 C3 97.7(5)
C31 Co11 C3 97.9(5)
C28 Co11 Co13 144.3(4)
C32 Co11 Co13 99.5(3)
C31 Co11 Co13 49.2(4)
C3 Co11 Co13 49.0(3)
C28 Co11 Co12 139.7(4)
C32 Co11 Co12 49.5(3)
C31 Co11 Co12 101.1(4)
C3 Co11 Co12 48.3(3)
Co13 Co11 Co12 65.14(6)
C28 Co11 Co15 116.9(4)
C32 Co11 Co15 94.3(3)
C31 Co11 Co15 143.9(4)
C3 Co11 Co15 47.4(3)
Co13 Co11 Co15 96.23(7)
Co12 Co11 Co15 65.07(6)
C28 Co11 Co14 119.9(4)
C32 Co11 Co14 144.4(3)
C31 Co11 Co14 93.1(4)
C3 Co11 Co14 47.6(3)
Co13 Co11 Co14 65.78(6)
Co12 Co11 Co14 95.79(6)
Co15 Co11 Co14 57.83(6)
C35 Co12 C34 96.9(5)
C35 Co12 C3 115.2(5)
C34 Co12 C3 142.9(5)
C35 Co12 C32 101.3(5)
C34 Co12 C32 91.6(5)
C3 Co12 C32 99.3(5)
C35 Co12 Co11 121.8(4)
C34 Co12 Co11 126.8(3)
C3 Co12 Co11 50.2(3)
C32 Co12 Co11 49.3(3)
C35 Co12 Pd6 85.8(4)
C34 Co12 Pd6 121.8(3)
C3 Co12 Pd6 48.3(3)
C32 Co12 Pd6 145.1(3)
Co11 Co12 Pd6 97.91(6)
C35 Co12 Co13 158.1(4)
C34 Co12 Co13 99.5(3)
C3 Co12 Co13 45.0(3)
C32 Co12 Co13 92.7(4)
Co11 Co12 Co13 56.94(5)
Pd6 Co12 Co13 73.18(5)
C35 Co12 Co15 75.4(4)
C34 Co12 Co15 172.3(3)
C3 Co12 Co15 44.2(3)
C32 Co12 Co15 89.4(3)
Co11 Co12 Co15 58.82(5)
Pd6 Co12 Co15 59.09(5)
Co13 Co12 Co15 88.08(6)
C35 Co12 Pd07 118.5(4)
C34 Co12 Pd07 66.2(3)
C3 Co12 Pd07 81.7(3)
C32 Co12 Pd07 135.6(4)
Co11 Co12 Pd07 113.87(6)
Pd6 Co12 Pd07 61.97(4)
Co13 Co12 Pd07 56.94(4)
Co15 Co12 Pd07 117.78(6)
C33 Co13 C38 96.1(5)
C33 Co13 C3 135.1(5)
C38 Co13 C3 124.4(5)
C33 Co13 C31 93.6(5)
C38 Co13 C31 94.4(5)
C3 Co13 C31 101.0(5)
C33 Co13 Co11 123.0(4)
C38 Co13 Co11 124.8(4)
C3 Co13 Co11 50.7(3)
C31 Co13 Co11 50.6(3)
C33 Co13 Pd3 117.9(4)
C38 Co13 Pd3 55.9(4)
C3 Co13 Pd3 78.0(3)
C31 Co13 Pd3 136.8(4)
Co11 Co13 Pd3 117.87(7)
C33 Co13 Pd07 57.8(4)
C38 Co13 Pd07 110.7(3)
C3 Co13 Pd07 87.5(3)
C31 Co13 Pd07 142.7(4)
Co11 Co13 Pd07 122.55(7)
Pd3 Co13 Pd07 80.41(5)
C33 Co13 Co12 91.8(4)
C38 Co13 Co12 166.4(4)
C3 Co13 Co12 44.8(3)
C31 Co13 Co12 96.2(4)
Co11 Co13 Co12 57.91(5)
Pd3 Co13 Co12 110.58(6)
Pd07 Co13 Co12 64.65(5)
C33 Co13 Co14 176.9(4)
C38 Co13 Co14 83.1(4)
C3 Co13 Co14 44.5(3)
C31 Co13 Co14 89.5(4)
Co11 Co13 Co14 59.65(5)
Pd3 Co13 Co14 59.22(5)
Pd07 Co13 Co14 119.70(6)
Co12 Co13 Co14 88.46(6)
C30 Co14 C37 92.8(5)
C30 Co14 C39 97.7(5)
C37 Co14 C39 101.9(5)
C30 Co14 C3 125.0(5)
C37 Co14 C3 133.3(5)
C39 Co14 C3 99.1(5)
C30 Co14 Co15 119.8(4)
C37 Co14 Co15 137.3(4)
C39 Co14 Co15 50.7(3)
C3 Co14 Co15 48.6(3)
C30 Co14 Co11 78.9(4)
C37 Co14 Co11 161.2(4)
C39 Co14 Co11 96.0(4)
C3 Co14 Co11 47.6(3)
Co15 Co14 Co11 60.23(6)
C30 Co14 Pd7 140.9(4)
C37 Co14 Pd7 56.4(4)
C39 Co14 Pd7 69.8(3)
C3 Co14 Pd7 94.0(3)
Co15 Co14 Pd7 81.68(6)
Co11 Co14 Pd7 137.63(7)
C30 Co14 Pd3 123.1(4)
C37 Co14 Pd3 59.5(4)
C39 Co14 Pd3 133.8(3)
C3 Co14 Pd3 76.0(3)
Co15 Co14 Pd3 112.45(6)
Co11 Co14 Pd3 111.16(6)
Pd7 Co14 Pd3 64.90(4)
C30 Co14 Co13 99.9(4)
C37 Co14 Co13 111.4(4)
C39 Co14 Co13 141.2(4)
C3 Co14 Co13 43.1(3)
Co15 Co14 Co13 90.67(6)
Co11 Co14 Co13 54.57(5)
Pd7 Co14 Co13 112.98(6)
Pd3 Co14 Co13 57.47(5)
C29 Co15 C36 103.0(6)
C29 Co15 C3 122.8(5)
C36 Co15 C3 130.0(5)
C29 Co15 C39 92.8(6)
C36 Co15 C39 98.7(5)
C3 Co15 C39 98.1(5)
C29 Co15 Co14 113.0(4)
C36 Co15 Co14 130.3(4)
C3 Co15 Co14 49.9(3)
C39 Co15 Co14 48.4(4)
C29 Co15 Co11 74.6(4)
C36 Co15 Co11 165.5(3)
C3 Co15 Co11 48.6(3)
C39 Co15 Co11 95.7(3)
Co14 Co15 Co11 61.95(6)
C29 Co15 Pd6 161.8(4)
C36 Co15 Pd6 81.9(4)
C3 Co15 Pd6 48.4(3)
C39 Co15 Pd6 103.9(4)
Co14 Co15 Pd6 74.52(5)
Co11 Co15 Pd6 96.28(6)
C29 Co15 Co12 102.9(4)
C36 Co15 Co12 111.8(3)
C3 Co15 Co12 43.7(3)
C39 Co15 Co12 141.1(4)
Co14 Co15 Co12 92.76(6)
Co11 Co15 Co12 56.11(5)
Pd6 Co15 Co12 59.43(5)
Co5 C1 Co3 165.8(6)
Co5 C1 Co2 88.3(4)
Co3 C1 Co2 91.1(4)
Co5 C1 Co4 92.5(4)
Co3 C1 Co4 83.9(4)
Co2 C1 Co4 162.7(6)
Co5 C1 Co1 80.9(4)
Co3 C1 Co1 84.9(4)
Co2 C1 Co1 80.5(4)
Co4 C1 Co1 82.5(4)
Co5 C1 Pd5 109.6(5)
Co3 C1 Pd5 84.4(4)
Co2 C1 Pd5 83.3(4)
Co4 C1 Pd5 112.6(5)
Co1 C1 Pd5 160.4(6)
Co7 C2 Co8 91.7(4)
Co7 C2 Co9 165.0(6)
Co8 C2 Co9 92.3(4)
Co7 C2 Co10 89.0(4)
Co8 C2 Co10 166.5(6)
Co9 C2 Co10 83.8(4)
Co7 C2 Co6 80.5(4)
Co8 C2 Co6 85.4(4)
Co9 C2 Co6 85.5(4)
Co10 C2 Co6 81.4(4)
Co7 C2 Pd4 108.5(5)
Co8 C2 Pd4 105.3(5)
Co9 C2 Pd4 84.2(4)
Co10 C2 Pd4 87.2(4)
Co6 C2 Pd4 165.4(6)
Co12 C3 Co13 90.2(4)
Co12 C3 Co15 92.1(5)
Co13 C3 Co15 163.7(6)
Co12 C3 Co11 81.5(4)
Co13 C3 Co11 80.3(4)
Co15 C3 Co11 84.1(4)
Co12 C3 Co14 165.4(6)
Co13 C3 Co14 92.4(4)
Co15 C3 Co14 81.5(4)
Co11 C3 Co14 84.8(4)
Co12 C3 Pd6 87.0(4)
Co13 C3 Pd6 110.1(5)
Co15 C3 Pd6 86.1(4)
Co11 C3 Pd6 164.6(6)
Co14 C3 Pd6 105.5(5)
O4 C4 Co1 177.8(11)
O5 C5 Co5 138.3(9)
O5 C5 Co1 141.1(9)
Co5 C5 Co1 80.6(4)
O6 C6 Co2 139.8(9)
O6 C6 Co1 139.1(9)
Co2 C6 Co1 81.1(4)
O7 C7 Co3 170.9(10)
O8 C8 Co4 169.7(10)
O9 C9 Co4 137.8(9)
O9 C9 Co3 133.5(9)
Co4 C9 Co3 81.3(4)
O9 C9 Pd07 116.7(8)
Co4 C9 Pd07 81.2(4)
Co3 C9 Pd07 88.2(4)
O10 C10 Co3 174.7(10)
O11 C11 Co2 174.3(11)
O12 C12 Co2 167.5(11)
O12 C12 Pd9 115.2(9)
Co2 C12 Pd9 77.2(4)
O13 C13 Co5 163.0(11)
O13 C13 Pd9 118.5(9)
Co5 C13 Pd9 78.5(4)
O14 C14 Co5 159.0(11)
O14 C14 Pd2 121.7(9)
Co5 C14 Pd2 79.2(5)
O15 C15 Co4 166.0(10)
O15 C15 Pd2 116.4(8)
Co4 C15 Pd2 76.6(4)
O16 C16 Co6 176.1(12)
O17 C17 Co9 171.5(11)
O18 C18 Co8 162.3(10)
O18 C18 Co6 124.2(9)
Co8 C18 Co6 73.3(4)
O19 C19 Co10 140.4(9)
O19 C19 Co6 138.3(9)
Co10 C19 Co6 81.0(4)
O20 C20 Co7 140.6(9)
O20 C20 Co6 138.7(9)
Co7 C20 Co6 80.6(4)
O21 C21 Co10 176.5(10)
O22 C22 Co7 155.1(9)
O22 C22 Pd7 120.7(8)
Co7 C22 Pd7 84.2(4)
O23 C23 Co10 141.4(9)
O23 C23 Co9 136.4(9)
Co10 C23 Co9 82.2(4)
O24 C24 Co9 174.8(11)
O25 C25 Co8 152.4(10)
O25 C25 Pd9 124.0(9)
Co8 C25 Pd9 82.7(4)
O26 C26 Co8 151.5(9)
O26 C26 Pd1 124.8(8)
Co8 C26 Pd1 83.6(4)
O27 C27 Co7 174.7(10)
O27 C27 Pd1 113.5(8)
Co7 C27 Pd1 71.6(4)
O28 C28 Co11 171.5(10)
O29 C29 Co15 170.7(12)
O30 C30 Co14 172.2(10)
O31 C31 Co13 139.0(10)
O31 C31 Co11 140.8(10)
Co13 C31 Co11 80.2(5)
O32 C32 Co11 140.0(9)
O32 C32 Co12 138.8(9)
Co11 C32 Co12 81.2(4)
O33 C33 Co13 159.3(10)
O33 C33 Pd07 120.9(9)
Co13 C33 Pd07 79.8(4)
O34 C34 Co12 169.2(10)
O35 C35 Co12 176.1(11)
O36 C36 Co15 177.9(10)
O37 C37 Co14 151.8(10)
O37 C37 Pd7 124.4(9)
Co14 C37 Pd7 80.0(4)
O37 C37 Pd3 118.8(10)
Co14 C37 Pd3 77.6(4)
Pd7 C37 Pd3 76.8(4)
O38 C38 Co13 156.8(10)
O38 C38 Pd3 122.5(8)
Co13 C38 Pd3 80.6(5)
O39 C39 Co14 143.5(10)
O39 C39 Co15 134.7(10)
Co14 C39 Co15 81.0(5)
O40 C40 Pd2 134.9(9)
O40 C40 Pd1 133.2(9)
Pd2 C40 Pd1 78.1(4)
O40 C40 Pd3 131.3(8)
Pd2 C40 Pd3 78.2(4)
Pd1 C40 Pd3 78.8(4)
O41 C41 Pd4 133.2(8)
O41 C41 Pd6 132.3(8)
Pd4 C41 Pd6 81.3(4)
O41 C41 Pd5 131.2(8)
Pd4 C41 Pd5 79.7(4)
Pd6 C41 Pd5 78.0(3)
C101 N1 C102 110.0(8)
C101 N1 C103 110.0(8)
C102 N1 C103 108.6(8)
C101 N1 C104 110.4(8)
C102 N1 C104 110.1(9)
C103 N1 C104 107.7(8)
N1 C101 H10A 109.5
N1 C101 H10B 109.5
H10A C101 H10B 109.5
N1 C101 H10C 109.5
H10A C101 H10C 109.5
H10B C101 H10C 109.5
N1 C102 H10D 109.5
N1 C102 H10E 109.5
H10D C102 H10E 109.5
N1 C102 H10F 109.5
H10D C102 H10F 109.5
H10E C102 H10F 109.5
N1 C103 H10G 109.5
N1 C103 H10H 109.5
H10G C103 H10H 109.5
N1 C103 H10I 109.5
H10G C103 H10I 109.5
H10H C103 H10I 109.5
C105 C104 N1 116.7(8)
C105 C104 H10J 108.1
N1 C104 H10J 108.1
C105 C104 H10K 108.1
N1 C104 H10K 108.1
H10J C104 H10K 107.3
C106 C105 C110 120.0
C106 C105 C104 121.0(6)
C110 C105 C104 119.0(7)
C105 C106 C107 120.0
C105 C106 H106 120.0
C107 C106 H106 120.0
C108 C107 C106 120.0
C108 C107 H107 120.0
C106 C107 H107 120.0
C109 C108 C107 120.0
C109 C108 H108 120.0
C107 C108 H108 120.0
C108 C109 C110 120.0
C108 C109 H109 120.0
C110 C109 H109 120.0
C109 C110 C105 120.0
C109 C110 H110 120.0
C105 C110 H110 120.0
C203 N2 C202 109.3(11)
C203 N2 C204 111.3(11)
C202 N2 C204 111.9(11)
C203 N2 C201 109.1(10)
C202 N2 C201 108.8(11)
C204 N2 C201 106.3(10)
N2 C201 H20A 109.5
N2 C201 H20B 109.5
H20A C201 H20B 109.5
N2 C201 H20C 109.5
H20A C201 H20C 109.5
H20B C201 H20C 109.5
N2 C202 H20D 109.5
N2 C202 H20E 109.5
H20D C202 H20E 109.5
N2 C202 H20F 109.5
H20D C202 H20F 109.5
H20E C202 H20F 109.5
N2 C203 H20G 109.5
N2 C203 H20H 109.5
H20G C203 H20H 109.5
N2 C203 H20I 109.5
H20G C203 H20I 109.5
H20H C203 H20I 109.5
N2 C204 C205 116.1(11)
N2 C204 H20J 108.3
C205 C204 H20J 108.3
N2 C204 H20K 108.3
C205 C204 H20K 108.3
H20J C204 H20K 107.4
C206 C205 C210 120.0
C206 C205 C204 117.9(7)
C210 C205 C204 122.1(7)
C207 C206 C205 120.0
C207 C206 H206 120.0
C205 C206 H206 120.0
C206 C207 C208 120.0
C206 C207 H207 120.0
C208 C207 H207 120.0
C209 C208 C207 120.0
C209 C208 H208 120.0
C207 C208 H208 120.0
C208 C209 C210 120.0
C208 C209 H209 120.0
C210 C209 H209 120.0
C209 C210 C205 120.0
C209 C210 H210 120.0
C205 C210 H210 120.0
C303 N3 C302 106.5(9)
C303 N3 C301 111.4(10)
C302 N3 C301 106.1(10)
C303 N3 C304 116.2(10)
C302 N3 C304 108.5(10)
C301 N3 C304 107.6(10)
N3 C301 H30A 109.5
N3 C301 H30B 109.5
H30A C301 H30B 109.5
N3 C301 H30C 109.5
H30A C301 H30C 109.5
H30B C301 H30C 109.5
N3 C302 H30D 109.5
N3 C302 H30E 109.5
H30D C302 H30E 109.5
N3 C302 H30F 109.5
H30D C302 H30F 109.5
H30E C302 H30F 109.5
N3 C303 H30G 109.5
N3 C303 H30H 109.5
H30G C303 H30H 109.5
N3 C303 H30I 109.5
H30G C303 H30I 109.5
H30H C303 H30I 109.5
C305 C304 N3 122.0(10)
C305 C304 H30J 106.8
N3 C304 H30J 106.8
C305 C304 H30K 106.8
N3 C304 H30K 106.8
H30J C304 H30K 106.7
C306 C305 C310 120.0
C306 C305 C304 118.2(8)
C310 C305 C304 121.4(8)
C305 C306 C307 120.0
C305 C306 H306 120.0
C307 C306 H306 120.0
C308 C307 C306 120.0
C308 C307 H307 120.0
C306 C307 H307 120.0
C307 C308 C309 120.0
C307 C308 H308 120.0
C309 C308 H308 120.0
C308 C309 C310 120.0
C308 C309 H309 120.0
C310 C309 H309 120.0
C309 C310 C305 120.0
C309 C310 H310 120.0
C305 C310 H310 120.0
C311 N31 C313 108.1(13)
C311 N31 C312 118.8(15)
C313 N31 C312 110.4(13)
C311 N31 C314 94.9(13)
C313 N31 C314 115.1(16)
C312 N31 C314 109.0(15)
N31 C311 H31A 109.5
N31 C311 H31B 109.5
H31A C311 H31B 109.5
N31 C311 H31C 109.5
H31A C311 H31C 109.5
H31B C311 H31C 109.5
N31 C312 H31D 109.5
N31 C312 H31E 109.5
H31D C312 H31E 109.5
N31 C312 H31F 109.5
H31D C312 H31F 109.5
H31E C312 H31F 109.5
N31 C313 H31G 109.5
N31 C313 H31H 109.5
H31G C313 H31H 109.5
N31 C313 H31I 109.5
H31G C313 H31I 109.5
H31H C313 H31I 109.5
C315 C314 N31 120.6(16)
C315 C314 H31J 107.2
N31 C314 H31J 107.2
C315 C314 H31K 107.2
N31 C314 H31K 107.2
H31J C314 H31K 106.8
C316 C315 C320 120.0
C316 C315 C314 117.4(13)
C320 C315 C314 115.6(12)
C317 C316 C315 120.0
C317 C316 H316 120.0
C315 C316 H316 120.0
C316 C317 C318 120.0
C316 C317 H317 120.0
C318 C317 H317 120.0
C319 C318 C317 120.0
C319 C318 H318 120.0
C317 C318 H318 120.0
C318 C319 C320 120.0
C318 C319 H319 120.0
C320 C319 H319 120.0
C319 C320 C315 120.0
C319 C320 H320 120.0
C315 C320 H320 120.0
Cl2 C401 Cl1 114.1(15)
Cl2 C401 H40A 108.7
Cl1 C401 H40A 108.7
Cl2 C401 H40B 108.7
Cl1 C401 H40B 108.7
H40A C401 H40B 107.6

loop_
_geom_bond_atom_site_label_1
_geom_bond_atom_site_label_2
_geom_bond_distance
Pd1 C26 2.085(11)
Pd1 C40 2.128(11)
Pd1 C27 2.584(11)
Pd1 Co8 2.6306(16)
Pd1 Co7 2.6492(16)
Pd1 Pd2 2.6655(11)
Pd1 Pd3 2.7057(12)
Pd1 Pd4 2.7748(11)
Pd1 Pd9 3.0484(12)
Pd1 Pd7 3.1568(12)
Pd2 C40 2.103(11)
Pd2 C14 2.262(12)
Pd2 C15 2.313(11)
Pd2 Co4 2.5842(16)
Pd2 Co5 2.6312(16)
Pd2 Pd3 2.6726(12)
Pd2 Pd5 2.8027(11)
Pd2 Pd07 3.0379(12)
Pd3 C40 2.132(11)
Pd3 C38 2.194(12)
Pd3 C37 2.349(13)
Pd3 Co13 2.6148(16)
Pd3 Co14 2.6644(16)
Pd3 Pd6 2.8272(11)
Pd3 Pd7 2.8530(12)
Pd4 C2 2.014(10)
Pd4 C41 2.064(10)
Pd4 Co9 2.6296(16)
Pd4 Pd5 2.6823(11)
Pd4 Co10 2.7048(16)
Pd4 Pd6 2.7165(11)
Pd4 Pd7 2.7744(11)
Pd4 Pd9 2.8373(12)
Pd4 Co8 3.1112(16)
Pd5 C1 2.034(10)
Pd5 C41 2.120(10)
Pd5 Co2 2.6253(16)
Pd5 Co3 2.6513(16)
Pd5 Pd6 2.6582(11)
Pd5 Pd07 2.7713(11)
Pd5 Pd9 2.7788(11)
Pd6 C3 2.001(10)
Pd6 C41 2.104(10)
Pd6 Co15 2.6695(17)
Pd6 Co12 2.6788(16)
Pd6 Pd7 2.7771(11)
Pd6 Pd07 2.8465(11)
Pd07 C9 2.192(10)
Pd07 C33 2.267(11)
Pd07 Co13 2.6370(16)
Pd07 Co4 2.6949(16)
Pd07 Co12 2.8433(17)
Pd07 Co3 2.9144(16)
Pd7 C22 2.085(11)
Pd7 C37 2.242(12)
Pd7 Co7 2.6332(17)
Pd7 Co14 2.6523(16)
Pd7 Co10 3.0572(17)
Pd9 C25 2.096(11)
Pd9 C13 2.363(12)
Pd9 C12 2.595(13)
Pd9 Co8 2.6194(16)
Pd9 Co5 2.6744(17)
Pd9 Co2 2.8089(17)
Co1 C4 1.761(11)
Co1 C6 1.936(11)
Co1 C5 1.944(11)
Co1 C1 1.959(10)
Co1 Co5 2.501(2)
Co1 Co2 2.5046(19)
Co1 Co4 2.5572(19)
Co1 Co3 2.613(2)
Co2 C11 1.775(12)
Co2 C12 1.791(12)
Co2 C1 1.916(10)
Co2 C6 1.918(11)
Co2 Co5 2.653(2)
Co2 Co3 2.731(2)
Co3 C10 1.778(11)
Co3 C7 1.801(11)
Co3 C1 1.910(10)
Co3 C9 1.991(10)
Co3 Co4 2.561(2)
Co4 C8 1.785(12)
Co4 C15 1.807(11)
Co4 C1 1.919(10)
Co4 C9 1.939(10)
Co4 Co5 2.754(2)
Co5 C13 1.809(12)
Co5 C14 1.834(12)
Co5 C1 1.893(10)
Co5 C5 1.924(10)
Co6 C16 1.798(13)
Co6 C20 1.933(10)
Co6 C2 1.951(10)
Co6 C19 1.962(11)
Co6 C18 2.481(11)
Co6 Co7 2.487(2)
Co6 Co10 2.515(2)
Co6 Co8 2.610(2)
Co6 Co9 2.616(2)
Co7 C27 1.817(11)
Co7 C22 1.834(11)
Co7 C2 1.898(10)
Co7 C20 1.913(11)
Co7 Co10 2.666(2)
Co7 Co8 2.7241(19)
Co8 C18 1.794(11)
Co8 C26 1.851(11)
Co8 C25 1.858(11)
Co8 C2 1.898(10)
Co8 Co9 2.742(2)
Co9 C24 1.784(11)
Co9 C17 1.791(13)
Co9 C2 1.905(10)
Co9 C23 1.961(11)
Co9 Co10 2.544(2)
Co10 C21 1.768(11)
Co10 C2 1.905(10)
Co10 C23 1.909(11)
Co10 C19 1.911(11)
Co11 C28 1.762(11)
Co11 C32 1.919(11)
Co11 C31 1.942(12)
Co11 C3 1.944(10)
Co11 Co13 2.476(2)
Co11 Co12 2.503(2)
Co11 Co15 2.579(2)
Co11 Co14 2.622(2)
Co12 C35 1.797(13)
Co12 C34 1.801(10)
Co12 C3 1.889(10)
Co12 C32 1.927(11)
Co12 Co13 2.680(2)
Co12 Co15 2.734(2)
Co13 C33 1.805(12)
Co13 C38 1.824(12)
Co13 C3 1.894(10)
Co13 C31 1.903(12)
Co13 Co14 2.771(2)
Co14 C30 1.769(12)
Co14 C37 1.859(12)
Co14 C39 1.904(13)
Co14 C3 1.945(10)
Co14 Co15 2.515(2)
Co15 C29 1.784(12)
Co15 C36 1.785(12)
Co15 C3 1.908(10)
Co15 C39 1.970(12)
C4 O4 1.128(14)
C5 O5 1.141(14)
C6 O6 1.165(14)
C7 O7 1.126(13)
C8 O8 1.137(14)
C9 O9 1.167(13)
C10 O10 1.149(14)
C11 O11 1.136(15)
C12 O12 1.131(14)
C13 O13 1.135(14)
C14 O14 1.134(15)
C15 O15 1.151(13)
C16 O16 1.110(15)
C17 O17 1.129(16)
C18 O18 1.145(14)
C19 O19 1.148(13)
C20 O20 1.170(13)
C21 O21 1.149(15)
C22 O22 1.161(14)
C23 O23 1.164(13)
C24 O24 1.144(14)
C25 O25 1.141(13)
C26 O26 1.163(14)
C27 O27 1.129(14)
C28 O28 1.091(13)
C29 O29 1.139(16)
C30 O30 1.144(14)
C31 O31 1.160(15)
C32 O32 1.171(14)
C33 O33 1.165(14)
C34 O34 1.139(13)
C35 O35 1.137(15)
C36 O36 1.125(14)
C37 O37 1.149(15)
C38 O38 1.152(14)
C39 O39 1.163(15)
C40 O40 1.153(14)
C41 O41 1.173(13)
N1 C101 1.474(10)
N1 C102 1.483(9)
N1 C103 1.487(9)
N1 C104 1.521(12)
C101 H10A 0.9800
C101 H10B 0.9800
C101 H10C 0.9800
C102 H10D 0.9800
C102 H10E 0.9800
C102 H10F 0.9800
C103 H10G 0.9800
C103 H10H 0.9800
C103 H10I 0.9800
C104 C105 1.500(10)
C104 H10J 0.9900
C104 H10K 0.9900
C105 C106 1.3900
C105 C110 1.3900
C106 C107 1.3900
C106 H106 0.9500
C107 C108 1.3900
C107 H107 0.9500
C108 C109 1.3900
C108 H108 0.9500
C109 C110 1.3900
C109 H109 0.9500
C110 H110 0.9500
N2 C203 1.472(16)
N2 C202 1.487(18)
N2 C204 1.505(17)
N2 C201 1.520(17)
C201 H20A 0.9800
C201 H20B 0.9800
C201 H20C 0.9800
C202 H20D 0.9800
C202 H20E 0.9800
C202 H20F 0.9800
C203 H20G 0.9800
C203 H20H 0.9800
C203 H20I 0.9800
C204 C205 1.512(15)
C204 H20J 0.9900
C204 H20K 0.9900
C205 C206 1.3900
C205 C210 1.3900
C206 C207 1.3900
C206 H206 0.9500
C207 C208 1.3900
C207 H207 0.9500
C208 C209 1.3900
C208 H208 0.9500
C209 C210 1.3900
C209 H209 0.9500
C210 H210 0.9500
N3 C303 1.477(10)
N3 C302 1.481(10)
N3 C301 1.486(10)
N3 C304 1.512(12)
C301 H30A 0.9800
C301 H30B 0.9800
C301 H30C 0.9800
C302 H30D 0.9800
C302 H30E 0.9800
C302 H30F 0.9800
C303 H30G 0.9800
C303 H30H 0.9800
C303 H30I 0.9800
C304 C305 1.506(11)
C304 H30J 0.9900
C304 H30K 0.9900
C305 C306 1.3900
C305 C310 1.3900
C306 C307 1.3900
C306 H306 0.9500
C307 C308 1.3900
C307 H307 0.9500
C308 C309 1.3900
C308 H308 0.9500
C309 C310 1.3900
C309 H309 0.9500
C310 H310 0.9500
N31 C311 1.475(11)
N31 C313 1.477(11)
N31 C312 1.479(11)
N31 C314 1.519(14)
C311 H31A 0.9800
C311 H31B 0.9800
C311 H31C 0.9800
C312 H31D 0.9800
C312 H31E 0.9800
C312 H31F 0.9800
C313 H31G 0.9800
C313 H31H 0.9800
C313 H31I 0.9800
C314 C315 1.486(13)
C314 H31J 0.9900
C314 H31K 0.9900
C315 C316 1.3900
C315 C320 1.3900
C316 C317 1.3900
C316 H316 0.9500
C317 C318 1.3900
C317 H317 0.9500
C318 C319 1.3900
C318 H318 0.9500
C319 C320 1.3900
C319 H319 0.9500
C320 H320 0.9500
C401 Cl2 1.67(3)
C401 Cl1 1.73(3)
C401 H40A 0.9900
C401 H40B 0.9900
